data_7706086
loop_
_publ_author_name
'Sun, Juan'
'Wu, Qi'
'Lu, Jiao'
'Jing, Pei'
'Du, Yeshuang'
'Li, Licun'

_publ_section_title
;
 Slow relaxation of magnetization in lanthanide-biradical complexes based
 on a functionalized nitronyl nitroxide biradical.
;
_journal_issue 47
_journal_name_full 'Dalton transactions (Cambridge, England : 2003)'
_journal_page_first 17414
_journal_page_last 17420
_journal_paper_doi 10.1039/d0dt03312j
_journal_volume 49
_journal_year 2020
_chemical_formula_moiety 'C55 H39 F36 N5 O17 Tb2, C40 H34 F18 N5 O10 Tb, CHCl3'
_chemical_formula_sum 'C96 H74 Cl3 F54 N10 O27 Tb3'
_chemical_formula_weight 3408.71
_space_group_crystal_system triclinic
_space_group_IT_number 2
_space_group_name_Hall '-P 1'
_space_group_name_H-M_alt 'P -1'
_atom_sites_solution_hydrogens mixed
_atom_sites_solution_primary direct
_audit_creation_date 2020-10-19
_audit_creation_method
;
Olex2 1.2
(compiled 2018.05.29 svn.r3508 for OlexSys, GUI svn.r5506)
;
_audit_update_record
;
2020-10-21 deposited with the CCDC.	2020-11-12 downloaded from the CCDC.
;
_cell_angle_alpha 95.56(3)
_cell_angle_beta 106.86(3)
_cell_angle_gamma 105.57(3)
_cell_formula_units_Z 2
_cell_length_a 14.460(3)
_cell_length_b 19.762(4)
_cell_length_c 24.510(5)
_cell_measurement_reflns_used 11603
_cell_measurement_temperature 113.1500
_cell_measurement_theta_max 27.8984
_cell_measurement_theta_min 1.8932
_cell_volume 6340(3)
_computing_cell_refinement 'CrystalClear (Rigaku Inc., 2008)'
_computing_data_collection 'CrystalClear (Rigaku Inc., 2008)'
_computing_data_reduction 'CrystalClear (Rigaku Inc., 2008)'
_computing_molecular_graphics 'Olex2 (Dolomanov et al., 2009)'
_computing_publication_material 'Olex2 (Dolomanov et al., 2009)'
_computing_structure_refinement 'XL (Sheldrick, 2008)'
_computing_structure_solution 'XS (Sheldrick, 2008)'
_diffrn_ambient_temperature 113.1500
_diffrn_measured_fraction_theta_full 0.997
_diffrn_measured_fraction_theta_max 0.997
_diffrn_measurement_device_type 'Bruker P4'
_diffrn_measurement_method '\w scans'
_diffrn_radiation_monochromator graphite
_diffrn_radiation_type MoK\a
_diffrn_radiation_wavelength 0.71073
_diffrn_reflns_av_R_equivalents 0.0725
_diffrn_reflns_av_unetI/netI 0.1043
_diffrn_reflns_Laue_measured_fraction_full 0.997
_diffrn_reflns_Laue_measured_fraction_max 0.997
_diffrn_reflns_limit_h_max 17
_diffrn_reflns_limit_h_min -17
_diffrn_reflns_limit_k_max 23
_diffrn_reflns_limit_k_min -23
_diffrn_reflns_limit_l_max 29
_diffrn_reflns_limit_l_min -29
_diffrn_reflns_number 54406
_diffrn_reflns_point_group_measured_fraction_full 0.997
_diffrn_reflns_point_group_measured_fraction_max 0.997
_diffrn_reflns_theta_full 25.010
_diffrn_reflns_theta_max 25.010
_diffrn_reflns_theta_min 1.893
_exptl_absorpt_coefficient_mu 1.804
_exptl_absorpt_correction_T_max 0.685
_exptl_absorpt_correction_T_min 0.609
_exptl_absorpt_correction_type multi-scan
_exptl_absorpt_process_details SADABS
_exptl_crystal_colour purple
_exptl_crystal_density_diffrn 1.723
_exptl_crystal_description block
_exptl_crystal_F_000 3220
_exptl_crystal_size_max 0.28
_exptl_crystal_size_mid 0.25
_exptl_crystal_size_min 0.21
_platon_squeeze_details
;
TITL Tb in P-1 #2
CELL   14.4600   19.7620   24.5100     95.56    106.86    105.57
SPGR P-1
# Solvent Accessible Volume =       568
# Electrons Found in S.A.V. =        52
# Note: Atoms in Void as Cxxx and Qxxx all others
Q101 0.920 0.908 0.167 !       6.10 eA-3
C102 0.500 1.000 0.000 !       1.53 eA-3
Q103 0.617 0.766 0.266 !       1.26 eA-3
Q104 0.537 0.783 0.008 !       1.14 eA-3
C105 0.533 0.438 0.012 !       1.11 eA-3
Q106 0.140 0.075 0.384 !       1.05 eA-3
C107 0.452 0.927 0.007 !       1.03 eA-3
Q108 0.063 0.295 0.313 !       1.01 eA-3
Q109 0.657 0.566 0.088 !       1.01 eA-3
Q110 0.559 0.299 0.049 !       1.00 eA-3
Q111 0.032 0.110 0.003 !       1.00 eA-3
Q112 0.595 0.235 0.150 !       0.99 eA-3
Q113 0.904 0.780 0.140 !       0.98 eA-3
C114 0.599 0.012 0.077 !       0.98 eA-3
Q115 0.970 0.454 0.010 !       0.97 eA-3
Q116 0.981 0.203 0.239 !       0.97 eA-3
Q117 0.637 0.970 0.256 !       0.97 eA-3
C118 0.529 0.998 0.077 !       0.95 eA-3
C119 0.517 0.526 0.059 !       0.95 eA-3
C120 0.565 0.985 0.108 !       0.94 eA-3
C121 0.268 0.296 0.482 !       0.94 eA-3
Q122 0.309 0.364 0.043 !       0.94 eA-3
Q123 0.330 0.223 0.476 !       0.93 eA-3
Q124 0.065 0.841 0.420 !       0.93 eA-3
C125 0.282 0.253 0.480 !       0.93 eA-3
Q126 0.609 0.502 0.012 !       0.92 eA-3
C127 0.600 0.467 0.048 !       0.92 eA-3
Q128 0.797 0.360 0.096 !       0.92 eA-3
C129 0.581 0.045 0.069 !       0.92 eA-3
Q130 0.129 0.469 0.129 !       0.91 eA-3
Q131 0.945 0.096 0.350 !       0.91 eA-3
Q132 1.005 0.797 0.444 !       0.91 eA-3
Q133 0.954 0.813 0.204 !       0.90 eA-3
Q134 0.715 0.948 0.063 !       0.89 eA-3
Q135 0.375 0.404-0.002 !       0.89 eA-3
C136 0.585 0.987 0.024 !       0.89 eA-3
Q137 0.581 0.296 0.174 !       0.88 eA-3
Q138 0.565 0.795 0.280 !       0.88 eA-3
Q139 0.546 0.940 0.080 !       0.88 eA-3
Q140 0.516 0.324 0.070 !       0.88 eA-3
Q141 0.359 0.079 0.106 !       0.88 eA-3
Q142 0.730 0.888 0.121 !       0.87 eA-3
Q143 0.471 0.066 0.174 !       0.87 eA-3
Q144 0.626 0.564 0.405 !       0.87 eA-3
Q145 0.171 0.114 0.300 !       0.87 eA-3
C146 0.449 0.970 0.015 !       0.87 eA-3
Q147 0.146 0.093 0.308 !       0.86 eA-3
Q148 0.502 0.688 0.025 !       0.86 eA-3
Q149 0.537 0.092 0.069 !       0.86 eA-3
C150 0.644 0.140 0.055 !       0.86 eA-3
Q151 0.391 0.544 0.011 !       0.86 eA-3
Q152 0.126 0.782 0.015 !       0.85 eA-3
Q153 0.546 0.597 0.336 !       0.85 eA-3
Q154 0.596 0.422 0.068 !       0.85 eA-3
Q155 0.331 0.172 0.448 !       0.85 eA-3
Q156 0.357 0.842 0.430 !       0.85 eA-3
Q157 0.738 0.047 0.266 !       0.85 eA-3
Q158 0.144 0.709 0.429 !       0.85 eA-3
Q159 0.704 0.403 0.003 !       0.84 eA-3
Q160 0.096 0.376 0.079 !       0.84 eA-3
Q161 0.045 0.437 0.217 !       0.84 eA-3
Q162 1.003 0.934 0.140 !       0.84 eA-3
Q163 0.673 0.798 0.187 !       0.84 eA-3
Q164 0.377 0.673 0.357 !       0.84 eA-3
Q165 0.044 0.924 0.223 !       0.83 eA-3
Q166 0.312 0.125 0.483 !       0.83 eA-3
Q167 0.429 0.091 0.005 !       0.83 eA-3
Q168 0.802 0.278 0.027 !       0.83 eA-3
C169 0.297 0.315 0.448 !       0.83 eA-3
Q170 0.675 0.224 0.052 !       0.83 eA-3
Q171 0.629 0.435 0.428 !       0.82 eA-3
Q172 0.624 0.611 0.075 !       0.82 eA-3
Q173 0.449 0.408 0.469 !       0.82 eA-3
Q174 0.015 0.250 0.397 !       0.82 eA-3
Q175 0.393 0.735 0.008 !       0.82 eA-3
Q176 0.407 0.387 0.016 !       0.82 eA-3
Q177 0.154 0.299 0.423 !       0.81 eA-3
Q178 0.752 0.467 0.295 !       0.81 eA-3
C179 0.512 0.998 0.045 !       0.81 eA-3
Q180 0.355 0.281 0.439 !       0.81 eA-3
C181 0.637 0.174 0.018 !       0.81 eA-3
C182 0.282 0.229 0.444 !       0.81 eA-3
C183 0.505 0.021 0.041 !       0.81 eA-3
Q184 0.769 0.373 0.114 !       0.81 eA-3
C185 0.692 0.360 0.077 !       0.81 eA-3
C186 0.516 0.527 0.014 !       0.81 eA-3
Q187 0.228 0.034 0.366 !       0.81 eA-3
Q188 0.937 0.925 0.225 !       0.80 eA-3
C189 0.518 0.482 0.029 !       0.80 eA-3
Q190 0.891 0.892 0.046 !       0.80 eA-3
Q191 0.281 0.355 0.439 !       0.80 eA-3
Q192 0.943 0.782 0.256 !       0.79 eA-3
Q193 0.063 0.830 0.397 !       0.79 eA-3
Q194 0.783 0.307 0.064 !       0.79 eA-3
Q195 0.779 0.173 0.328 !       0.79 eA-3
C196 0.440 0.595 0.043 !       0.79 eA-3
Q197 0.330 0.018 0.272 !       0.79 eA-3
Q198 0.669 0.840 0.153 !       0.79 eA-3
Q199 0.597 0.720 0.403 !       0.79 eA-3
;
_refine_diff_density_max 4.052
_refine_diff_density_min -3.504
_refine_diff_density_rms 0.149
_refine_ls_extinction_method none
_refine_ls_goodness_of_fit_ref 1.132
_refine_ls_hydrogen_treatment constr
_refine_ls_matrix_type full
_refine_ls_number_parameters 1719
_refine_ls_number_reflns 22301
_refine_ls_number_restraints 7
_refine_ls_restrained_S_all 1.144
_refine_ls_R_factor_all 0.1119
_refine_ls_R_factor_gt 0.0769
_refine_ls_shift/su_max 0.006
_refine_ls_shift/su_mean 0.002
_refine_ls_structure_factor_coef Fsqd
_refine_ls_weighting_details 'w=1/[\s^2^(Fo^2^)+(0.1000P)^2^] where P=(Fo^2^+2Fc^2^)/3'
_refine_ls_weighting_scheme calc
_refine_ls_wR_factor_gt 0.1874
_refine_ls_wR_factor_ref 0.2153
_reflns_Friedel_coverage 0.000
_reflns_number_gt 15545
_reflns_number_total 22301
_reflns_threshold_expression 'I > 2\s(I)'
_cod_data_source_file d0dt03312j2.cif
_cod_data_source_block tb
_cod_depositor_comments
;
The following automatic conversions were performed:

data item '_exptl_absorpt_correction_type' value 'Multi-scan' was
changed to 'multi-scan' in accordance with the
/home/data/users/saulius/crontab/automatic-downloads/rss-feeds/RSC/lib/dictionaries/cif_core.dic
dictionary named 'cif_core.dic' version 2.4.2 last updated on
2011-04-26.

Automatic conversion script
Id: cif_fix_values 7556 2019-12-06 15:28:31Z antanas 
;
_cod_original_formula_sum 'C96 H74 F54 N10 O27 Tb3 Cl3'
_cod_database_code 7706086
_shelx_shelxl_version_number 2014/7
_shelx_space_group_comment
;
The symmetry employed for this shelxl refinement is uniquely defined
by the following loop, which should always be used as a source of
symmetry information in preference to the above space-group names.
They are only intended as comments.
;
_olex2_refinement_description
;
1. Fixed Uiso
 At 1.2 times of:
  All C(H) groups
 At 1.5 times of:
  All C(H,H,H) groups, All O(H,H) groups
2. Rigid bond restraints
 C31
 with sigma for 1-2 distances of 0.01 and sigma for 1-3 distances of 0.01
 F18, C31
 with sigma for 1-2 distances of 0.001 and sigma for 1-3 distances of 0.001
3. Uiso/Uaniso restraints and constraints
Uanis(C31) \\sim Ueq: with sigma of 0.001 and sigma for terminal atoms of 0.001
4.a Rotating group:
 O17(H17A,H17B)
4.b Aromatic/amide H refined with riding coordinates:
 C9(H9), C11(H11), C25(H25), C24(H24), C22(H22), C23(H23), C13(H13), C28(H28),
 C48(H48), C43(H43), C53(H53), C33(H33), C77(H77), C66(H66), C64(H64), C68(H68),
  C78(H78), C80(H80), C79(H79), C93(H93), C88(H88), C83(H83), C38(H38)
4.c Idealised Me refined as rotating group:
 C3(H3A,H3B,H3C), C5(H5A,H5B,H5C), C2(H2A,H2B,H2C), C20(H20A,H20B,H20C),
 C17(H17C,H17D,H17E), C6(H6A,H6B,H6C), C16(H16A,H16B,H16C), C19(H19A,H19B,H19C),
  C72(H72A,H72B,H72C), C74(H74A,H74B,H74C), C75(H75A,H75B,H75C), C71(H71A,H71B,
 H71C), C61(H61A,H61B,H61C), C58(H58A,H58B,H58C), C57(H57A,H57B,H57C), C60(H60A,
 H60B,H60C)
;
_platon_squeeze_void_probe_radius 1.20
_olex2_submission_special_instructions 'No special instructions were received'

loop_
_space_group_symop_operation_xyz
'x, y, z'
'-x, -y, -z'

loop_
_atom_site_label
_atom_site_type_symbol
_atom_site_fract_x
_atom_site_fract_y
_atom_site_fract_z
_atom_site_U_iso_or_equiv
_atom_site_adp_type
_atom_site_occupancy
_atom_site_site_symmetry_order
_atom_site_calc_flag
_atom_site_refinement_flags_posn
_atom_site_refinement_flags_adp
_atom_site_refinement_flags_occupancy
_atom_site_disorder_assembly
_atom_site_disorder_group
Tb2 Tb 0.73344(3) 0.19992(3) 0.38429(2) 0.03281(14) Uani 1 1 d . . . . .
Tb1 Tb 1.06346(4) 0.12812(3) 0.81845(2) 0.04109(16) Uani 1 1 d . . . . .
O11 O 0.8301(5) 0.1262(3) 0.4275(3) 0.0338(15) Uani 1 1 d . . . . .
C34 C 1.1504(10) 0.1718(8) 0.9627(5) 0.060(3) Uani 1 1 d . . . . .
O16 O 0.5872(5) 0.2313(4) 0.3789(3) 0.0415(17) Uani 1 1 d . . . . .
O2 O 0.9011(5) 0.1002(4) 0.8319(3) 0.0337(15) Uani 1 1 d . . . . .
O10 O 1.0801(6) 0.1651(5) 0.9170(3) 0.056(2) Uani 1 1 d . . . . .
O3 O 1.0413(5) 0.2445(4) 0.8228(3) 0.0422(17) Uani 1 1 d . . . . .
N5 N 0.6639(6) 0.1572(4) 0.4657(3) 0.0329(18) Uani 1 1 d . . . . .
O15 O 0.7658(6) 0.3205(4) 0.3720(3) 0.0492(19) Uani 1 1 d . . . . .
O12 O 0.8679(5) 0.2725(4) 0.4662(3) 0.0396(16) Uani 1 1 d . . . . .
O14 O 0.6654(5) 0.1948(4) 0.2819(3) 0.0464(19) Uani 1 1 d . . . . .
N3 N 1.0343(6) 0.2954(5) 0.7898(3) 0.0358(19) Uani 1 1 d . . . . .
N2 N 0.8082(6) 0.0581(4) 0.8060(3) 0.0312(18) Uani 1 1 d . . . . .
O17 O 0.6304(5) 0.0823(4) 0.3441(3) 0.0390(16) Uani 1 1 d . . . . .
H17A H 0.5679 0.0809 0.3282 0.059 Uiso 1 1 d GR . . . .
H17B H 0.6279 0.0578 0.3714 0.059 Uiso 1 1 d GR . . . .
C21 C 0.6797(7) 0.1363(5) 0.5641(4) 0.030(2) Uani 1 1 d . . . . .
O6 O 0.9413(5) 0.0398(4) 0.7395(3) 0.0469(19) Uani 1 1 d . . . . .
F19 F 0.9391(6) 0.0473(4) 0.4998(4) 0.075(2) Uani 1 1 d . . . . .
N4 N 0.9826(6) 0.3506(4) 0.7214(3) 0.0350(19) Uani 1 1 d . . . . .
O1 O 0.5770(6) -0.0051(4) 0.7000(3) 0.054(2) Uani 1 1 d . . . . .
N1 N 0.6558(6) 0.0070(5) 0.7458(4) 0.039(2) Uani 1 1 d . . . . .
O8 O 1.0855(6) 0.0338(5) 0.8648(4) 0.055(2) Uani 1 1 d . . . . .
F20 F 1.0650(5) 0.0983(5) 0.4727(4) 0.075(2) Uani 1 1 d . . . . .
C9 C 0.8218(7) 0.2118(5) 0.6517(4) 0.033(2) Uani 1 1 d . . . . .
H9 H 0.8414 0.2445 0.6291 0.040 Uiso 1 1 calc R . . . .
C11 C 0.7157(7) 0.0984(5) 0.6597(4) 0.033(2) Uani 1 1 d . . . . .
H11 H 0.6650 0.0550 0.6422 0.039 Uiso 1 1 calc R . . . .
C7 C 0.9608(7) 0.2882(5) 0.7397(4) 0.034(2) Uani 1 1 d . . . . .
C14 C 0.7440(7) 0.0603(5) 0.7570(4) 0.027(2) Uani 1 1 d . . . . .
C12 C 0.7658(7) 0.1123(5) 0.7195(4) 0.028(2) Uani 1 1 d . . . . .
O13 O 0.8674(5) 0.2114(4) 0.3476(3) 0.0460(18) Uani 1 1 d . . . . .
O7 O 1.1593(6) 0.0710(5) 0.7764(3) 0.055(2) Uani 1 1 d . . . . .
O9 O 1.2355(6) 0.1839(5) 0.8710(4) 0.062(2) Uani 1 1 d . . . . .
C8 C 0.8729(7) 0.2255(5) 0.7108(4) 0.032(2) Uani 1 1 d . . . . .
O4 O 0.9277(6) 0.3652(4) 0.6755(3) 0.0453(18) Uani 1 1 d . . . . .
C25 C 0.5643(7) 0.1217(6) 0.4498(4) 0.038(2) Uani 1 1 d . . . . .
H25 H 0.5240 0.1185 0.4118 0.045 Uiso 1 1 calc R . . . .
O5 O 1.0734(6) 0.1702(4) 0.7331(3) 0.0474(19) Uani 1 1 d . . . . .
C47 C 0.7160(9) 0.3635(6) 0.3645(5) 0.045(3) Uani 1 1 d . . . . .
C42 C 0.9236(8) 0.1438(6) 0.4522(4) 0.040(2) Uani 1 1 d . . . . .
C44 C 0.9582(8) 0.2699(6) 0.4845(4) 0.039(2) Uani 1 1 d . . . . .
C27 C 1.0482(9) 0.1395(7) 0.6822(5) 0.051(3) Uani 1 1 d . . . . .
C24 C 0.5189(7) 0.0898(5) 0.4867(4) 0.035(2) Uani 1 1 d . . . . .
H24 H 0.4501 0.0638 0.4734 0.043 Uiso 1 1 calc R . . . .
F25 F 0.3884(6) 0.2213(4) 0.3496(4) 0.095(3) Uani 1 1 d . . . . .
C18 C 0.6543(8) -0.0316(6) 0.7948(4) 0.039(2) Uani 1 1 d . . . . .
C22 C 0.7193(7) 0.1637(5) 0.5218(4) 0.030(2) Uani 1 1 d . . . . .
H22 H 0.7886 0.1880 0.5333 0.036 Uiso 1 1 calc R . . . .
C23 C 0.5767(7) 0.0970(6) 0.5437(4) 0.038(2) Uani 1 1 d . . . . .
H23 H 0.5466 0.0752 0.5690 0.045 Uiso 1 1 calc R . . . .
F29 F 0.7229(8) 0.4810(4) 0.3506(5) 0.113(4) Uani 1 1 d . . . . .
F2 F 1.0987(8) 0.1451(5) 0.5972(4) 0.098(3) Uani 1 1 d . . . . .
C39 C 1.1387(10) -0.0051(8) 0.8677(6) 0.065(4) Uani 1 1 d . . . . .
C10 C 0.7404(7) 0.1486(5) 0.6256(4) 0.032(2) Uani 1 1 d . . . . .
C15 C 0.7677(8) -0.0038(6) 0.8332(4) 0.042(3) Uani 1 1 d . . . . .
C13 C 0.8410(7) 0.1769(5) 0.7448(4) 0.032(2) Uani 1 1 d . . . . .
H13 H 0.8710 0.1884 0.7850 0.039 Uiso 1 1 calc R . . . .
C4 C 1.1062(7) 0.3692(5) 0.8124(4) 0.038(2) Uani 1 1 d . . . . .
C41 C 0.9626(9) 0.0793(8) 0.4572(6) 0.057(3) Uani 1 1 d . . . . .
F24 F 1.0240(8) 0.3594(5) 0.5677(4) 0.105(3) Uani 1 1 d . . . . .
C1 C 1.0865(8) 0.4009(6) 0.7560(4) 0.043(3) Uani 1 1 d . . . . .
C52 C 0.8795(9) 0.2231(7) 0.3010(6) 0.055(3) Uani 1 1 d . . . . .
F21 F 0.9244(7) 0.0313(5) 0.4103(4) 0.094(3) Uani 1 1 d . . . . .
C49 C 0.5615(8) 0.2871(6) 0.3755(5) 0.044(3) Uani 1 1 d . . . . .
F6 F 0.7662(7) -0.0535(5) 0.6685(4) 0.092(3) Uani 1 1 d . . . . .
C29 C 0.9280(9) 0.0292(7) 0.6864(5) 0.048(3) Uani 1 1 d . . . . .
F23 F 1.0238(7) 0.3949(4) 0.4905(4) 0.099(3) Uani 1 1 d . . . . .
C3 C 1.1558(9) 0.3911(8) 0.7214(5) 0.066(4) Uani 1 1 d . . . . .
H3A H 1.1479 0.3411 0.7119 0.100 Uiso 1 1 calc GR . . . .
H3B H 1.2252 0.4164 0.7443 0.100 Uiso 1 1 calc GR . . . .
H3C H 1.1380 0.4095 0.6864 0.100 Uiso 1 1 calc GR . . . .
C32 C 1.2874(11) 0.1900(11) 0.9233(7) 0.090(5) Uani 1 1 d . . . . .
C28 C 0.9776(9) 0.0715(6) 0.6562(5) 0.049(3) Uani 1 1 d . . . . .
H28 H 0.9641 0.0547 0.6170 0.058 Uiso 1 1 calc R . . . .
C37 C 1.2042(10) 0.0289(8) 0.7895(6) 0.062(3) Uani 1 1 d . . . . .
C5 C 1.0710(9) 0.4020(6) 0.8583(5) 0.052(3) Uani 1 1 d . . . . .
H5A H 0.9998 0.3963 0.8422 0.078 Uiso 1 1 calc GR . . . .
H5B H 1.1085 0.4520 0.8706 0.078 Uiso 1 1 calc GR . . . .
H5C H 1.0824 0.3785 0.8909 0.078 Uiso 1 1 calc GR . . . .
F27 F 0.4254(7) 0.3335(5) 0.3713(7) 0.143(5) Uani 1 1 d . . . . .
C2 C 1.0843(10) 0.4761(6) 0.7659(5) 0.055(3) Uani 1 1 d . . . . .
H2A H 1.0692 0.4921 0.7295 0.083 Uiso 1 1 calc GR . . . .
H2B H 1.1494 0.5064 0.7916 0.083 Uiso 1 1 calc GR . . . .
H2C H 1.0330 0.4782 0.7830 0.083 Uiso 1 1 calc GR . . . .
C54 C 0.7063(11) 0.2105(7) 0.2439(5) 0.059(3) Uani 1 1 d . . . . .
C20 C 0.6144(10) -0.1112(6) 0.7711(5) 0.058(3) Uani 1 1 d . . . . .
H20A H 0.5435 -0.1245 0.7488 0.087 Uiso 1 1 calc GR . . . .
H20B H 0.6233 -0.1367 0.8027 0.087 Uiso 1 1 calc GR . . . .
H20C H 0.6512 -0.1231 0.7466 0.087 Uiso 1 1 calc GR . . . .
F1 F 1.1876(7) 0.2267(7) 0.6708(4) 0.113(4) Uani 1 1 d . . . . .
C48 C 0.6176(10) 0.3512(6) 0.3655(5) 0.053(3) Uani 1 1 d . . . . .
H48 H 0.5877 0.3872 0.3593 0.063 Uiso 1 1 calc R . . . .
F28 F 0.7922(9) 0.4260(5) 0.3065(5) 0.119(4) Uani 1 1 d . . . . .
C17 C 0.8272(9) -0.0560(7) 0.8292(6) 0.063(4) Uani 1 1 d . . . . .
H17C H 0.8125 -0.0759 0.7892 0.094 Uiso 1 1 calc GR . . . .
H17D H 0.8080 -0.0938 0.8494 0.094 Uiso 1 1 calc GR . . . .
H17E H 0.8987 -0.0313 0.8464 0.094 Uiso 1 1 calc GR . . . .
F30 F 0.8603(8) 0.4631(5) 0.3958(5) 0.125(4) Uani 1 1 d . . . . .
F22 F 1.1301(7) 0.3430(5) 0.5283(6) 0.149(5) Uani 1 1 d . . . . .
F4 F 0.8760(10) -0.0949(6) 0.6560(9) 0.215(10) Uani 1 1 d . . . . .
C6 C 1.2139(9) 0.3671(7) 0.8402(5) 0.059(3) Uani 1 1 d . . . . .
H6A H 1.2176 0.3459 0.8741 0.088 Uiso 1 1 calc GR . . . .
H6B H 1.2603 0.4150 0.8512 0.088 Uiso 1 1 calc GR . . . .
H6C H 1.2318 0.3393 0.8129 0.088 Uiso 1 1 calc GR . . . .
F26 F 0.4636(7) 0.2735(8) 0.4358(5) 0.135(5) Uani 1 1 d . . . . .
C26 C 1.0951(13) 0.1842(9) 0.6428(6) 0.071(4) Uani 1 1 d . . . . .
F33 F 1.0163(8) 0.2778(8) 0.2687(6) 0.153(6) Uani 1 1 d . . . . .
F3 F 1.0393(8) 0.2257(6) 0.6233(4) 0.108(3) Uani 1 1 d . . . . .
C43 C 0.9920(8) 0.2119(7) 0.4786(5) 0.049(3) Uani 1 1 d . . . . .
H43 H 1.0613 0.2180 0.4923 0.059 Uiso 1 1 calc R . . . .
C35 C 1.1180(12) 0.1713(10) 1.0164(6) 0.072(4) Uani 1 1 d . . . . .
C50 C 0.4577(10) 0.2798(7) 0.3818(6) 0.061(3) Uani 1 1 d . . . . .
C53 C 0.8095(10) 0.2254(8) 0.2505(5) 0.064(4) Uani 1 1 d . . . . .
H53 H 0.8312 0.2373 0.2195 0.077 Uiso 1 1 calc R . . . .
C16 C 0.7877(10) 0.0247(7) 0.8978(5) 0.063(4) Uani 1 1 d . . . . .
H16A H 0.8596 0.0420 0.9180 0.095 Uiso 1 1 calc GR . . . .
H16B H 0.7565 -0.0132 0.9147 0.095 Uiso 1 1 calc GR . . . .
H16C H 0.7593 0.0630 0.9009 0.095 Uiso 1 1 calc GR . . . .
F15 F 1.1895(13) 0.2033(14) 1.0621(5) 0.268(13) Uani 1 1 d . . . . .
F11 F 1.155(2) -0.0218(9) 0.9610(6) 0.258(13) Uani 1 1 d . . . . .
C45 C 1.0368(11) 0.3420(8) 0.5178(6) 0.068(4) Uani 1 1 d . . . . .
F14 F 1.0455(11) 0.1896(9) 1.0162(4) 0.164(7) Uani 1 1 d . . . . .
C30 C 0.8479(11) -0.0409(8) 0.6516(6) 0.068(4) Uani 1 1 d . . . . .
C51 C 0.9888(13) 0.2320(12) 0.3004(7) 0.086(5) Uani 1 1 d . . . . .
F31 F 1.0554(8) 0.2577(10) 0.3507(6) 0.166(7) Uani 1 1 d . . . . .
F5 F 0.8106(9) -0.0398(8) 0.5958(4) 0.155(6) Uani 1 1 d . . . . .
C33 C 1.2537(10) 0.1835(8) 0.9698(6) 0.068(4) Uani 1 1 d . . . . .
H33 H 1.2994 0.1869 1.0063 0.082 Uiso 1 1 calc R . . . .
F10 F 1.0517(12) -0.1016(9) 0.8984(7) 0.190(8) Uani 1 1 d . . . . .
C46 C 0.7738(12) 0.4346(7) 0.3553(8) 0.072(4) Uani 1 1 d . . . . .
F32 F 0.9979(10) 0.1737(8) 0.2822(10) 0.217(9) Uani 1 1 d . . . . .
F13 F 1.0994(18) 0.1093(10) 1.0282(8) 0.222(10) Uani 1 1 d . . . . .
C19 C 0.5818(9) -0.0076(7) 0.8217(6) 0.061(4) Uani 1 1 d . . . . .
H19A H 0.6064 0.0434 0.8343 0.092 Uiso 1 1 calc GR . . . .
H19B H 0.5785 -0.0301 0.8544 0.092 Uiso 1 1 calc GR . . . .
H19C H 0.5151 -0.0212 0.7933 0.092 Uiso 1 1 calc GR . . . .
F12 F 1.1975(15) -0.0897(12) 0.9193(10) 0.252(12) Uani 1 1 d . . . . .
C40 C 1.1379(13) -0.0532(10) 0.9119(9) 0.082(5) Uani 1 1 d . . . . .
Tb3 Tb 0.27811(4) 0.50369(3) 0.21197(2) 0.03896(16) Uani 1 1 d . . . . .
O19 O 0.1954(5) 0.5827(4) 0.1642(3) 0.0375(16) Uani 1 1 d . . . . .
O20 O 0.2003(5) 0.5178(3) 0.2827(3) 0.0375(16) Uani 1 1 d . . . . .
N8 N 0.2257(6) 0.5440(4) 0.3377(4) 0.0362(19) Uani 1 1 d . . . . .
N6 N 0.2720(6) 0.7606(4) 0.1549(3) 0.0358(19) Uani 1 1 d . . . . .
O18 O 0.3129(6) 0.8269(4) 0.1757(3) 0.0451(18) Uani 1 1 d . . . . .
O24 O 0.2442(6) 0.4581(4) 0.1140(3) 0.0472(19) Uani 1 1 d . . . . .
N7 N 0.2193(6) 0.6446(4) 0.1500(3) 0.0330(18) Uani 1 1 d . . . . .
O26 O 0.0975(5) 0.4442(4) 0.1710(3) 0.0452(18) Uani 1 1 d . . . . .
C62 C 0.2754(7) 0.6101(5) 0.3644(4) 0.033(2) Uani 1 1 d . . . . .
O27 O 0.2489(6) 0.3864(4) 0.2247(3) 0.053(2) Uani 1 1 d . . . . .
O25 O 0.4190(6) 0.4677(4) 0.2026(3) 0.052(2) Uani 1 1 d . . . . .
O22 O 0.4046(5) 0.6060(4) 0.2083(3) 0.0495(19) Uani 1 1 d . . . . .
O21 O 0.3304(7) 0.6735(5) 0.4601(4) 0.068(3) Uani 1 1 d . . . . .
C65 C 0.4485(7) 0.7760(5) 0.3399(4) 0.034(2) Uani 1 1 d . . . . .
C63 C 0.3169(7) 0.6681(5) 0.3368(4) 0.035(2) Uani 1 1 d . . . . .
N9 N 0.2910(7) 0.6155(5) 0.4223(4) 0.046(2) Uani 1 1 d . . . . .
N10 N 0.6330(7) 0.9616(5) 0.3874(4) 0.045(2) Uani 1 1 d . . . . .
C67 C 0.3116(7) 0.7165(5) 0.2501(4) 0.033(2) Uani 1 1 d . . . . .
F52 F 0.5457(7) 0.5116(5) 0.3921(4) 0.093(3) Uani 1 1 d . . . . .
C77 C 0.5548(8) 0.9028(6) 0.3569(4) 0.038(2) Uani 1 1 d . . . . .
H77 H 0.5076 0.9075 0.3237 0.046 Uiso 1 1 calc R . . . .
C66 C 0.4013(7) 0.7710(5) 0.2802(4) 0.034(2) Uani 1 1 d . . . . .
H66 H 0.4303 0.8043 0.2607 0.040 Uiso 1 1 calc R . . . .
F50 F 0.5057(6) 0.7335(4) 0.1887(4) 0.079(2) Uani 1 1 d . . . . .
O23 O 0.4063(6) 0.5409(4) 0.3041(3) 0.0506(19) Uani 1 1 d . . . . .
C76 C 0.5402(7) 0.8360(5) 0.3720(4) 0.032(2) Uani 1 1 d . . . . .
C64 C 0.4066(7) 0.7244(5) 0.3678(4) 0.034(2) Uani 1 1 d . . . . .
H64 H 0.4379 0.7269 0.4072 0.041 Uiso 1 1 calc R . . . .
C68 C 0.2673(7) 0.6653(5) 0.2778(4) 0.034(2) Uani 1 1 d . . . . .
H68 H 0.2061 0.6299 0.2577 0.041 Uiso 1 1 calc R . . . .
C70 C 0.2044(7) 0.6513(6) 0.0878(4) 0.037(2) Uani 1 1 d . . . . .
C78 C 0.6136(8) 0.8299(6) 0.4214(4) 0.042(2) Uani 1 1 d . . . . .
H78 H 0.6082 0.7858 0.4328 0.051 Uiso 1 1 calc R . . . .
F39 F 0.2194(8) 0.2582(5) 0.2674(4) 0.098(3) Uani 1 1 d . . . . .
C69 C 0.2675(7) 0.7077(5) 0.1864(4) 0.030(2) Uani 1 1 d . . . . .
C72 C 0.1017(8) 0.5985(6) 0.0504(4) 0.049(3) Uani 1 1 d . . . . .
H72A H 0.1051 0.5506 0.0497 0.073 Uiso 1 1 calc GR . . . .
H72B H 0.0854 0.6077 0.0115 0.073 Uiso 1 1 calc GR . . . .
H72C H 0.0502 0.6039 0.0662 0.073 Uiso 1 1 calc GR . . . .
C87 C 0.1774(11) 0.3291(7) 0.1982(6) 0.056(3) Uani 1 1 d . . . . .
C74 C 0.1137(8) 0.7478(6) 0.0821(5) 0.046(3) Uani 1 1 d . . . . .
H74A H 0.0811 0.7275 0.1083 0.069 Uiso 1 1 calc GR . . . .
H74B H 0.0705 0.7271 0.0428 0.069 Uiso 1 1 calc GR . . . .
H74C H 0.1259 0.7986 0.0885 0.069 Uiso 1 1 calc GR . . . .
C84 C 0.4968(10) 0.5793(7) 0.3209(5) 0.055(3) Uani 1 1 d . . . . .
F43 F 0.2511(8) 0.3560(6) -0.0082(4) 0.119(4) Uani 1 1 d . . . . .
C80 C 0.6982(9) 0.9539(7) 0.4353(5) 0.056(3) Uani 1 1 d . . . . .
H80 H 0.7501 0.9944 0.4582 0.067 Uiso 1 1 calc R . . . .
C79 C 0.6930(9) 0.8887(7) 0.4529(5) 0.058(3) Uani 1 1 d . . . . .
H79 H 0.7426 0.8853 0.4856 0.069 Uiso 1 1 calc R . . . .
F53 F 0.6543(7) 0.6082(7) 0.3985(4) 0.122(4) Uani 1 1 d . . . . .
F41 F -0.0890(6) 0.4166(5) 0.0990(4) 0.082(2) Uani 1 1 d . . . . .
C94 C 0.4343(9) 0.4309(6) 0.1644(6) 0.051(3) Uani 1 1 d . . . . .
C75 C 0.2738(10) 0.7704(6) 0.0557(5) 0.054(3) Uani 1 1 d . . . . .
H75A H 0.2836 0.8208 0.0637 0.080 Uiso 1 1 calc GR . . . .
H75B H 0.2365 0.7517 0.0152 0.080 Uiso 1 1 calc GR . . . .
H75C H 0.3387 0.7623 0.0651 0.080 Uiso 1 1 calc GR . . . .
C73 C 0.2137(8) 0.7324(5) 0.0925(4) 0.038(2) Uani 1 1 d . . . . .
F40 F -0.1061(7) 0.3072(5) 0.0848(5) 0.122(4) Uani 1 1 d . . . . .
C82 C 0.4964(8) 0.6349(6) 0.2373(6) 0.052(3) Uani 1 1 d . . . . .
C71 C 0.2895(8) 0.6310(6) 0.0726(5) 0.044(3) Uani 1 1 d . . . . .
H71A H 0.3540 0.6630 0.0975 0.066 Uiso 1 1 calc GR . . . .
H71B H 0.2828 0.6344 0.0329 0.066 Uiso 1 1 calc GR . . . .
H71C H 0.2852 0.5829 0.0776 0.066 Uiso 1 1 calc GR . . . .
C56 C 0.2024(9) 0.4940(6) 0.3780(5) 0.050(3) Uani 1 1 d . . . . .
F48 F 0.5490(9) 0.3878(8) 0.2286(5) 0.142(5) Uani 1 1 d . . . . .
C89 C 0.0472(9) 0.3804(6) 0.1540(5) 0.046(3) Uani 1 1 d . . . . .
F46 F 0.5445(8) 0.3723(7) 0.1432(5) 0.132(4) Uani 1 1 d . . . . .
C91 C 0.2201(13) 0.3996(8) 0.0224(5) 0.072(4) Uani 1 1 d . . . . .
F49 F 0.5552(8) 0.6477(7) 0.1571(5) 0.122(4) Uani 1 1 d . . . . .
F51 F 0.6487(7) 0.7180(7) 0.2367(5) 0.144(5) Uani 1 1 d . . . . .
C92 C 0.2814(9) 0.4214(7) 0.0861(5) 0.052(3) Uani 1 1 d . . . . .
C93 C 0.3694(9) 0.4053(7) 0.1066(5) 0.059(3) Uani 1 1 d . . . . .
H93 H 0.3872 0.3765 0.0817 0.070 Uiso 1 1 calc R . . . .
F54 F 0.5232(8) 0.6079(6) 0.4212(4) 0.113(4) Uani 1 1 d . . . . .
F38 F 0.1338(9) 0.2025(5) 0.1814(5) 0.126(4) Uani 1 1 d . . . . .
F37 F 0.2876(8) 0.2606(5) 0.2001(6) 0.121(4) Uani 1 1 d . . . . .
C85 C 0.5581(10) 0.5777(8) 0.3855(6) 0.065(4) Uani 1 1 d . . . . .
F44 F 0.2197(11) 0.4542(6) -0.0033(4) 0.144(5) Uani 1 1 d . . . . .
C81 C 0.5552(12) 0.6875(11) 0.2076(7) 0.085(5) Uani 1 1 d . . . . .
F42 F -0.1143(7) 0.3588(6) 0.1628(5) 0.109(3) Uani 1 1 d . . . . .
C59 C 0.2381(10) 0.5466(6) 0.4368(5) 0.053(3) Uani 1 1 d . . . . .
C86 C 0.2076(15) 0.2622(8) 0.2123(8) 0.085(5) Uani 1 1 d . . . . .
C90 C -0.0651(11) 0.3647(8) 0.1233(6) 0.064(4) Uani 1 1 d . . . . .
F45 F 0.1245(8) 0.3648(8) 0.0128(4) 0.142(5) Uani 1 1 d . . . . .
C95 C 0.5353(11) 0.4165(9) 0.1821(7) 0.075(4) Uani 1 1 d . . . . .
C61 C 0.1532(13) 0.5615(8) 0.4565(7) 0.097(6) Uani 1 1 d . . . . .
H61A H 0.1821 0.5915 0.4943 0.145 Uiso 1 1 calc GR . . . .
H61B H 0.1070 0.5172 0.4580 0.145 Uiso 1 1 calc GR . . . .
H61C H 0.1173 0.5853 0.4295 0.145 Uiso 1 1 calc GR . . . .
C88 C 0.0813(11) 0.3208(6) 0.1633(5) 0.058(3) Uani 1 1 d . . . . .
H88 H 0.0375 0.2751 0.1452 0.069 Uiso 1 1 calc R . . . .
C58 C 0.0879(10) 0.4573(8) 0.3547(6) 0.080(5) Uani 1 1 d . . . . .
H58A H 0.0535 0.4927 0.3538 0.120 Uiso 1 1 calc GR . . . .
H58B H 0.0688 0.4254 0.3795 0.120 Uiso 1 1 calc GR . . . .
H58C H 0.0693 0.4306 0.3162 0.120 Uiso 1 1 calc GR . . . .
C83 C 0.5477(9) 0.6246(7) 0.2925(5) 0.057(3) Uani 1 1 d . . . . .
H83 H 0.6168 0.6488 0.3101 0.069 Uiso 1 1 calc R . . . .
F9 F 1.3252(12) -0.0217(10) 0.7701(6) 0.184(7) Uani 1 1 d . . . . .
C38 C 1.2029(10) -0.0110(8) 0.8353(6) 0.067(4) Uani 1 1 d . . . . .
H38 H 1.2439 -0.0403 0.8433 0.081 Uiso 1 1 calc R . . . .
C36 C 1.2655(13) 0.0137(12) 0.7525(8) 0.079(5) Uani 1 1 d . . . . .
F35 F 0.6734(7) 0.2500(7) 0.1550(4) 0.155(6) Uani 1 1 d . . . . .
F36 F 0.5542(8) 0.2257(8) 0.1882(5) 0.136(5) Uani 1 1 d . . . . .
F34 F 0.5955(11) 0.1452(7) 0.1550(4) 0.142(5) Uani 1 1 d . . . . .
F47 F 0.6102(8) 0.4741(7) 0.1951(7) 0.156(5) Uani 1 1 d . . . . .
C57 C 0.2599(11) 0.4399(7) 0.3751(6) 0.067(4) Uani 1 1 d . . . . .
H57A H 0.2301 0.4089 0.3377 0.101 Uiso 1 1 calc GR . . . .
H57B H 0.2558 0.4120 0.4048 0.101 Uiso 1 1 calc GR . . . .
H57C H 0.3299 0.4648 0.3810 0.101 Uiso 1 1 calc GR . . . .
C55 C 0.6347(13) 0.2117(11) 0.1860(6) 0.085(6) Uani 1 1 d . . . . .
C60 C 0.3142(15) 0.5314(8) 0.4861(6) 0.114(7) Uani 1 1 d . . . . .
H60A H 0.3727 0.5303 0.4754 0.171 Uiso 1 1 calc GR . . . .
H60B H 0.2844 0.4859 0.4948 0.171 Uiso 1 1 calc GR . . . .
H60C H 0.3343 0.5682 0.5197 0.171 Uiso 1 1 calc GR . . . .
F18 F 1.4225(10) 0.1752(12) 0.8941(6) 0.194(8) Uani 1 1 d . U . . .
F17 F 1.4411(10) 0.2717(11) 0.9358(8) 0.204(8) Uani 1 1 d . . . . .
C31 C 1.4004(19) 0.2086(16) 0.9342(12) 0.126(6) Uani 1 1 d . U . . .
F16 F 1.4493(8) 0.1950(9) 0.9860(6) 0.195(6) Uani 1 1 d . . . . .
F8 F 1.3307(13) 0.0698(8) 0.7508(7) 0.236(7) Uani 1 1 d . . . . .
F7 F 1.2051(5) -0.0341(4) 0.7035(3) 0.0825(16) Uani 1 1 d . . . . .

loop_
_atom_site_aniso_label
_atom_site_aniso_U_11
_atom_site_aniso_U_22
_atom_site_aniso_U_33
_atom_site_aniso_U_23
_atom_site_aniso_U_13
_atom_site_aniso_U_12
Tb2 0.0303(3) 0.0321(3) 0.0358(3) 0.0120(2) 0.0107(2) 0.0077(2)
Tb1 0.0378(3) 0.0541(3) 0.0336(3) 0.0081(2) 0.0139(2) 0.0155(3)
O11 0.028(4) 0.034(4) 0.042(4) 0.014(3) 0.007(3) 0.017(3)
C34 0.062(8) 0.086(10) 0.038(7) 0.017(6) 0.010(6) 0.039(7)
O16 0.036(4) 0.042(4) 0.055(5) 0.019(4) 0.016(3) 0.021(3)
O2 0.033(4) 0.040(4) 0.030(4) 0.011(3) 0.011(3) 0.012(3)
O10 0.050(5) 0.083(6) 0.029(4) 0.009(4) 0.007(4) 0.020(4)
O3 0.040(4) 0.042(4) 0.050(4) 0.015(3) 0.018(3) 0.014(3)
N5 0.030(4) 0.035(5) 0.032(5) 0.010(4) 0.010(4) 0.005(4)
O15 0.046(4) 0.046(5) 0.059(5) 0.020(4) 0.019(4) 0.015(4)
O12 0.038(4) 0.032(4) 0.041(4) 0.003(3) 0.008(3) 0.005(3)
O14 0.046(4) 0.053(5) 0.044(4) 0.024(4) 0.018(4) 0.013(4)
N3 0.034(5) 0.045(5) 0.027(4) 0.010(4) 0.011(4) 0.008(4)
N2 0.030(4) 0.028(4) 0.037(5) 0.014(4) 0.011(4) 0.008(4)
O17 0.039(4) 0.036(4) 0.035(4) 0.007(3) 0.011(3) 0.002(3)
C21 0.036(5) 0.026(5) 0.027(5) 0.006(4) 0.008(4) 0.011(4)
O6 0.040(4) 0.063(5) 0.035(4) -0.004(4) 0.008(3) 0.019(4)
F19 0.065(5) 0.061(5) 0.101(6) 0.036(4) 0.014(4) 0.033(4)
N4 0.035(5) 0.032(4) 0.032(5) 0.003(4) 0.013(4) -0.002(4)
O1 0.041(4) 0.065(5) 0.046(5) 0.019(4) 0.001(4) 0.010(4)
N1 0.041(5) 0.041(5) 0.037(5) 0.009(4) 0.015(4) 0.014(4)
O8 0.043(4) 0.070(6) 0.061(5) 0.017(4) 0.020(4) 0.031(4)
F20 0.046(4) 0.096(6) 0.096(6) 0.022(5) 0.023(4) 0.041(4)
C9 0.033(5) 0.046(6) 0.026(5) 0.014(4) 0.012(4) 0.016(5)
C11 0.036(5) 0.030(5) 0.036(5) 0.014(4) 0.013(4) 0.014(4)
C7 0.031(5) 0.034(5) 0.035(6) 0.002(4) 0.014(5) 0.006(4)
C14 0.027(5) 0.027(5) 0.026(5) 0.011(4) 0.005(4) 0.007(4)
C12 0.029(5) 0.038(5) 0.023(5) 0.003(4) 0.012(4) 0.018(4)
O13 0.046(4) 0.056(5) 0.047(4) 0.025(4) 0.023(4) 0.020(4)
O7 0.057(5) 0.082(6) 0.049(5) 0.018(4) 0.028(4) 0.043(5)
O9 0.046(5) 0.091(7) 0.046(5) 0.019(5) 0.017(4) 0.011(5)
C8 0.029(5) 0.028(5) 0.034(5) 0.007(4) 0.007(4) 0.005(4)
O4 0.050(5) 0.039(4) 0.045(4) 0.018(3) 0.012(4) 0.011(4)
C25 0.025(5) 0.049(6) 0.035(6) 0.002(5) 0.007(4) 0.010(5)
O5 0.061(5) 0.062(5) 0.030(4) 0.011(4) 0.016(4) 0.033(4)
C47 0.054(7) 0.039(6) 0.044(6) 0.021(5) 0.012(5) 0.016(6)
C42 0.045(7) 0.043(6) 0.039(6) 0.018(5) 0.019(5) 0.017(5)
C44 0.042(6) 0.039(6) 0.034(6) 0.008(5) 0.017(5) 0.004(5)
C27 0.061(8) 0.063(8) 0.043(7) 0.012(6) 0.019(6) 0.040(7)
C24 0.030(5) 0.042(6) 0.031(5) 0.005(4) 0.012(4) 0.003(4)
F25 0.044(4) 0.067(5) 0.157(9) -0.014(5) 0.021(5) 0.015(4)
C18 0.041(6) 0.040(6) 0.038(6) 0.017(5) 0.010(5) 0.013(5)
C22 0.025(5) 0.028(5) 0.034(5) 0.005(4) 0.008(4) 0.005(4)
C23 0.031(5) 0.049(6) 0.027(5) 0.006(5) 0.005(4) 0.009(5)
F29 0.128(8) 0.047(5) 0.204(11) 0.063(6) 0.094(8) 0.036(5)
F2 0.156(9) 0.088(6) 0.072(6) 0.013(5) 0.073(6) 0.034(6)
C39 0.055(8) 0.063(9) 0.073(9) 0.023(7) 0.016(7) 0.013(7)
C10 0.029(5) 0.032(5) 0.035(5) 0.004(4) 0.012(4) 0.009(4)
C15 0.049(6) 0.050(6) 0.030(6) 0.020(5) 0.013(5) 0.017(5)
C13 0.027(5) 0.035(5) 0.033(5) 0.001(4) 0.010(4) 0.010(4)
C4 0.032(5) 0.031(5) 0.039(6) 0.007(4) 0.005(4) -0.001(4)
C41 0.049(7) 0.074(9) 0.053(7) 0.013(7) 0.013(6) 0.032(7)
F24 0.125(8) 0.078(6) 0.067(6) -0.021(5) 0.000(5) 0.008(6)
C1 0.038(6) 0.044(6) 0.035(6) 0.000(5) 0.005(5) 0.004(5)
C52 0.049(7) 0.056(7) 0.069(9) 0.024(7) 0.028(7) 0.019(6)
F21 0.106(7) 0.084(6) 0.092(6) -0.012(5) 0.007(5) 0.065(6)
C49 0.039(6) 0.047(7) 0.049(7) 0.011(5) 0.013(5) 0.022(5)
F6 0.081(6) 0.076(6) 0.101(7) -0.016(5) 0.044(5) -0.006(5)
C29 0.051(7) 0.065(8) 0.037(6) 0.002(5) 0.017(5) 0.035(6)
F23 0.106(7) 0.051(5) 0.093(6) 0.016(5) 0.000(5) -0.018(5)
C3 0.041(7) 0.090(10) 0.045(7) 0.006(7) 0.015(6) -0.015(7)
C32 0.045(8) 0.143(16) 0.080(11) 0.050(11) 0.024(8) 0.014(9)
C28 0.050(7) 0.062(8) 0.033(6) -0.007(5) 0.014(5) 0.022(6)
C37 0.056(8) 0.081(9) 0.063(8) 0.013(7) 0.026(7) 0.035(7)
C5 0.070(8) 0.036(6) 0.043(7) -0.002(5) 0.026(6) -0.001(6)
F27 0.083(7) 0.070(6) 0.320(17) 0.056(9) 0.101(9) 0.050(6)
C2 0.071(8) 0.041(7) 0.046(7) 0.007(5) 0.018(6) 0.007(6)
C54 0.083(10) 0.052(8) 0.049(7) 0.035(6) 0.023(7) 0.022(7)
C20 0.060(8) 0.030(6) 0.065(8) 0.012(6) 0.006(6) 0.000(6)
F1 0.077(6) 0.169(11) 0.078(6) 0.038(7) 0.028(5) 0.005(7)
C48 0.071(8) 0.031(6) 0.059(8) 0.013(5) 0.027(7) 0.011(6)
F28 0.170(10) 0.080(7) 0.153(9) 0.068(7) 0.113(9) 0.034(7)
C17 0.047(7) 0.054(8) 0.092(10) 0.032(7) 0.022(7) 0.020(6)
F30 0.091(7) 0.070(6) 0.160(10) 0.041(7) -0.003(7) -0.022(6)
F22 0.042(5) 0.074(7) 0.273(15) -0.029(8) 0.009(7) -0.008(5)
F4 0.121(10) 0.058(7) 0.37(2) -0.064(10) -0.045(12) 0.045(7)
C6 0.048(7) 0.059(8) 0.054(8) 0.005(6) 0.013(6) -0.003(6)
F26 0.084(7) 0.241(15) 0.095(8) 0.019(8) 0.050(6) 0.056(8)
C26 0.089(11) 0.096(11) 0.046(8) 0.029(8) 0.034(8) 0.039(10)
F33 0.099(8) 0.244(16) 0.179(11) 0.139(12) 0.090(8) 0.071(9)
F3 0.132(9) 0.121(8) 0.110(7) 0.070(7) 0.053(7) 0.070(7)
C43 0.033(6) 0.066(8) 0.039(6) 0.005(6) 0.005(5) 0.010(6)
C35 0.071(10) 0.113(13) 0.034(8) 0.037(8) 0.015(7) 0.025(10)
C50 0.053(8) 0.056(8) 0.068(9) -0.006(7) 0.012(7) 0.021(7)
C53 0.061(8) 0.091(10) 0.043(7) 0.033(7) 0.024(6) 0.011(8)
C16 0.070(9) 0.071(9) 0.034(6) 0.010(6) 0.017(6) -0.001(7)
F15 0.165(15) 0.47(3) 0.059(8) -0.050(12) 0.036(8) -0.041(18)
F11 0.55(4) 0.145(13) 0.070(8) 0.055(8) 0.066(14) 0.112(19)
C45 0.062(9) 0.061(9) 0.057(9) 0.005(7) 0.003(7) 0.002(7)
F14 0.203(13) 0.33(2) 0.076(7) 0.094(10) 0.091(8) 0.194(15)
C30 0.066(9) 0.086(10) 0.052(8) -0.007(7) 0.020(7) 0.031(8)
C51 0.084(12) 0.136(17) 0.067(10) 0.047(11) 0.049(10) 0.045(12)
F31 0.054(6) 0.31(2) 0.124(10) 0.075(11) 0.036(7) 0.022(9)
F5 0.127(9) 0.192(13) 0.063(6) -0.038(7) 0.020(6) -0.049(9)
C33 0.048(8) 0.094(11) 0.052(8) 0.015(7) 0.007(6) 0.017(7)
F10 0.149(13) 0.186(15) 0.210(16) 0.139(14) 0.047(11) -0.009(12)
C46 0.082(11) 0.046(8) 0.118(13) 0.058(9) 0.053(10) 0.029(8)
F32 0.097(9) 0.122(11) 0.44(3) -0.031(14) 0.117(14) 0.042(8)
F13 0.41(3) 0.223(17) 0.244(19) 0.178(17) 0.27(2) 0.22(2)
C19 0.053(8) 0.077(9) 0.074(9) 0.041(8) 0.032(7) 0.031(7)
F12 0.28(2) 0.32(2) 0.37(3) 0.30(2) 0.22(2) 0.24(2)
C40 0.085(11) 0.083(12) 0.109(14) 0.061(11) 0.047(10) 0.046(10)
Tb3 0.0402(3) 0.0347(3) 0.0359(3) 0.0025(2) 0.0032(2) 0.0136(2)
O19 0.038(4) 0.033(4) 0.041(4) 0.012(3) 0.009(3) 0.012(3)
O20 0.044(4) 0.030(4) 0.033(4) 0.000(3) 0.013(3) 0.004(3)
N8 0.041(5) 0.025(4) 0.041(5) 0.012(4) 0.016(4) 0.004(4)
N6 0.038(5) 0.033(5) 0.035(5) 0.009(4) 0.013(4) 0.006(4)
O18 0.060(5) 0.034(4) 0.036(4) 0.011(3) 0.012(4) 0.009(4)
O24 0.051(5) 0.052(5) 0.034(4) 0.001(3) 0.004(3) 0.023(4)
N7 0.025(4) 0.034(5) 0.036(5) 0.007(4) 0.006(4) 0.009(4)
O26 0.042(4) 0.036(4) 0.044(4) 0.000(3) 0.004(3) 0.003(3)
C62 0.028(5) 0.032(5) 0.037(6) 0.011(4) 0.008(4) 0.006(4)
O27 0.073(6) 0.026(4) 0.051(5) 0.004(3) 0.007(4) 0.015(4)
O25 0.046(5) 0.062(5) 0.042(4) -0.005(4) 0.001(4) 0.028(4)
O22 0.035(4) 0.046(4) 0.065(5) 0.013(4) 0.011(4) 0.013(4)
O21 0.095(7) 0.053(5) 0.045(5) 0.005(4) 0.027(5) 0.002(5)
C65 0.031(5) 0.034(5) 0.033(5) 0.011(4) 0.007(4) 0.008(4)
C63 0.028(5) 0.040(6) 0.038(6) 0.011(4) 0.009(4) 0.014(4)
N9 0.055(6) 0.039(5) 0.034(5) 0.003(4) 0.014(4) 0.002(4)
N10 0.040(5) 0.032(5) 0.045(5) -0.001(4) 0.009(4) -0.007(4)
C67 0.037(5) 0.031(5) 0.034(5) 0.008(4) 0.009(4) 0.017(4)
F52 0.111(7) 0.085(6) 0.068(5) 0.014(5) -0.016(5) 0.056(6)
C77 0.032(5) 0.041(6) 0.040(6) 0.017(5) 0.012(5) 0.008(5)
C66 0.034(5) 0.023(5) 0.040(6) 0.003(4) 0.011(4) 0.006(4)
F50 0.078(5) 0.070(5) 0.105(7) 0.030(5) 0.053(5) 0.018(5)
O23 0.042(4) 0.050(5) 0.045(5) -0.001(4) -0.001(4) 0.011(4)
C76 0.031(5) 0.026(5) 0.035(5) -0.001(4) 0.007(4) 0.008(4)
C64 0.039(6) 0.033(5) 0.029(5) 0.004(4) 0.005(4) 0.016(5)
C68 0.028(5) 0.037(6) 0.029(5) 0.004(4) 0.003(4) 0.006(4)
C70 0.037(6) 0.043(6) 0.027(5) 0.002(4) 0.009(4) 0.011(5)
C78 0.038(6) 0.041(6) 0.040(6) 0.006(5) 0.006(5) 0.007(5)
F39 0.113(7) 0.082(6) 0.105(7) 0.051(6) 0.024(6) 0.045(6)
C69 0.023(5) 0.032(5) 0.028(5) -0.001(4) 0.003(4) 0.006(4)
C72 0.045(7) 0.054(7) 0.036(6) 0.011(5) 0.002(5) 0.011(6)
C87 0.075(9) 0.046(7) 0.058(8) 0.015(6) 0.035(7) 0.022(7)
C74 0.055(7) 0.031(6) 0.047(6) 0.000(5) 0.006(5) 0.019(5)
C84 0.051(8) 0.056(7) 0.042(7) -0.013(6) -0.012(6) 0.026(6)
F43 0.139(9) 0.161(10) 0.051(5) -0.024(6) 0.001(5) 0.085(8)
C80 0.038(6) 0.061(8) 0.043(7) -0.001(6) 0.000(5) -0.006(6)
C79 0.035(6) 0.077(9) 0.046(7) 0.014(6) 0.001(5) 0.008(6)
F53 0.056(6) 0.160(11) 0.103(7) 0.032(7) -0.022(5) 0.007(6)
F41 0.062(5) 0.092(7) 0.077(6) 0.015(5) 0.003(4) 0.021(5)
C94 0.045(7) 0.045(7) 0.067(8) 0.009(6) 0.020(6) 0.018(6)
C75 0.072(8) 0.056(7) 0.032(6) 0.008(5) 0.019(6) 0.017(6)
C73 0.039(6) 0.038(6) 0.035(6) 0.011(5) 0.009(5) 0.014(5)
F40 0.090(7) 0.082(7) 0.122(8) -0.053(6) -0.024(6) -0.002(5)
C82 0.028(6) 0.050(7) 0.075(9) 0.004(6) 0.012(6) 0.013(5)
C71 0.045(6) 0.053(7) 0.042(6) 0.011(5) 0.020(5) 0.021(5)
C56 0.054(7) 0.041(6) 0.040(6) 0.018(5) 0.004(5) 0.000(5)
F48 0.159(11) 0.222(14) 0.107(8) 0.078(9) 0.043(8) 0.145(11)
C89 0.058(7) 0.040(6) 0.035(6) 0.007(5) 0.016(5) 0.007(6)
F46 0.110(8) 0.187(12) 0.117(8) -0.006(8) 0.021(7) 0.105(9)
C91 0.094(12) 0.075(10) 0.031(7) -0.025(7) -0.004(7) 0.038(9)
F49 0.113(8) 0.160(11) 0.126(9) 0.033(8) 0.078(7) 0.049(8)
F51 0.049(6) 0.192(13) 0.158(10) 0.085(10) 0.014(6) -0.012(7)
C92 0.051(7) 0.059(8) 0.043(7) 0.002(6) 0.009(6) 0.024(6)
C93 0.050(7) 0.068(8) 0.049(7) -0.005(6) 0.011(6) 0.015(6)
F54 0.138(9) 0.140(9) 0.058(5) -0.010(5) -0.010(5) 0.093(8)
F38 0.146(10) 0.047(5) 0.161(10) -0.003(6) 0.019(8) 0.037(6)
F37 0.115(8) 0.090(7) 0.208(12) 0.053(8) 0.089(8) 0.066(7)
C85 0.056(8) 0.080(10) 0.045(8) 0.006(7) -0.014(6) 0.032(8)
F44 0.249(15) 0.096(8) 0.045(5) 0.012(5) -0.018(7) 0.061(9)
C81 0.056(9) 0.112(14) 0.087(12) 0.029(11) 0.019(8) 0.028(10)
F42 0.068(6) 0.138(9) 0.127(8) 0.052(7) 0.046(6) 0.018(6)
C59 0.077(9) 0.042(7) 0.034(6) 0.013(5) 0.017(6) 0.010(6)
C86 0.110(14) 0.054(9) 0.104(14) 0.010(9) 0.057(12) 0.026(10)
C90 0.065(9) 0.059(8) 0.047(8) 0.004(7) 0.006(7) 0.001(7)
F45 0.081(7) 0.194(13) 0.084(7) -0.036(7) -0.027(6) 0.016(8)
C95 0.059(9) 0.088(11) 0.073(10) -0.001(9) 0.005(8) 0.041(9)
C61 0.127(15) 0.066(10) 0.117(14) 0.010(9) 0.090(13) 0.011(10)
C88 0.073(9) 0.032(6) 0.064(8) 0.008(6) 0.028(7) 0.005(6)
C58 0.066(9) 0.085(11) 0.063(9) 0.027(8) 0.013(7) -0.014(8)
C83 0.032(6) 0.072(9) 0.057(8) 0.008(7) 0.000(6) 0.018(6)
F9 0.197(14) 0.31(2) 0.167(13) 0.090(13) 0.123(11) 0.198(15)
C38 0.063(9) 0.077(10) 0.077(9) 0.025(8) 0.024(7) 0.043(8)
C36 0.057(10) 0.130(17) 0.059(13) 0.003(13) 0.026(10) 0.041(12)
F35 0.076(6) 0.242(14) 0.110(8) 0.138(9) 0.005(6) -0.018(8)
F36 0.085(7) 0.232(16) 0.100(8) 0.101(9) 0.014(6) 0.056(9)
F34 0.180(13) 0.122(10) 0.071(7) 0.008(7) -0.006(7) 0.018(9)
F47 0.053(6) 0.134(11) 0.259(16) 0.020(11) 0.030(8) 0.025(7)
C57 0.092(11) 0.048(7) 0.067(9) 0.030(7) 0.015(8) 0.036(8)
C55 0.069(11) 0.117(15) 0.042(8) 0.038(9) 0.001(7) -0.003(10)
C60 0.187(19) 0.050(9) 0.061(10) 0.014(7) -0.019(11) 0.031(11)
F18 0.102(9) 0.36(3) 0.150(11) 0.022(11) 0.055(8) 0.109(13)
F17 0.100(10) 0.227(19) 0.203(16) 0.048(15) 0.021(10) -0.051(11)
C31 0.112(6) 0.142(6) 0.126(6) 0.0247(15) 0.041(2) 0.039(2)
F16 0.082(7) 0.342(18) 0.157(10) 0.098(11) 0.044(7) 0.035(9)
F8 0.319(16) 0.150(12) 0.410(17) 0.105(12) 0.327(15) 0.102(12)
F7 0.080(4) 0.094(4) 0.080(4) 0.007(3) 0.032(3) 0.033(3)

loop_
_atom_type_symbol
_atom_type_description
_atom_type_scat_dispersion_real
_atom_type_scat_dispersion_imag
_atom_type_scat_source
C C 0.0033 0.0016 'International Tables Vol C Tables 4.2.6.8 and 6.1.1.4'
H H 0.0000 0.0000 'International Tables Vol C Tables 4.2.6.8 and 6.1.1.4'
F F 0.0171 0.0103 'International Tables Vol C Tables 4.2.6.8 and 6.1.1.4'
N N 0.0061 0.0033 'International Tables Vol C Tables 4.2.6.8 and 6.1.1.4'
O O 0.0106 0.0060 'International Tables Vol C Tables 4.2.6.8 and 6.1.1.4'
Tb Tb -0.1723 4.1537 'International Tables Vol C Tables 4.2.6.8 and 6.1.1.4'

loop_
_geom_angle_atom_site_label_1
_geom_angle_atom_site_label_2
_geom_angle_atom_site_label_3
_geom_angle
_geom_angle_site_symmetry_1
_geom_angle_site_symmetry_3
_geom_angle_publ_flag
O11 Tb2 N5 73.8(2) . . ?
O16 Tb2 O11 142.7(2) . . ?
O16 Tb2 N5 69.9(2) . . ?
O16 Tb2 O15 72.2(2) . . ?
O16 Tb2 O12 109.1(3) . . ?
O16 Tb2 O14 79.4(3) . . ?
O16 Tb2 O17 88.6(3) . . ?
O15 Tb2 O11 137.2(2) . . ?
O15 Tb2 N5 121.1(3) . . ?
O15 Tb2 O14 74.4(3) . . ?
O12 Tb2 O11 72.4(2) . . ?
O12 Tb2 N5 80.5(2) . . ?
O12 Tb2 O15 71.5(3) . . ?
O12 Tb2 O14 139.8(2) . . ?
O14 Tb2 O11 124.6(2) . . ?
O14 Tb2 N5 136.7(2) . . ?
O17 Tb2 O11 74.3(2) . . ?
O17 Tb2 N5 75.9(2) . . ?
O17 Tb2 O15 145.1(3) . . ?
O17 Tb2 O12 143.4(2) . . ?
O17 Tb2 O14 73.6(2) . . ?
O13 Tb2 O11 72.1(2) . . ?
O13 Tb2 O16 145.0(2) . . ?
O13 Tb2 N5 144.7(2) . . ?
O13 Tb2 O15 80.0(3) . . ?
O13 Tb2 O12 80.8(3) . . ?
O13 Tb2 O14 72.9(2) . . ?
O13 Tb2 O17 103.2(3) . . ?
O2 Tb1 O3 80.4(2) . . ?
O10 Tb1 O2 68.9(2) . . ?
O10 Tb1 O3 75.3(3) . . ?
O10 Tb1 O7 131.2(3) . . ?
O6 Tb1 O2 70.2(2) . . ?
O6 Tb1 O10 135.1(3) . . ?
O6 Tb1 O3 114.8(3) . . ?
O6 Tb1 O7 74.7(3) . . ?
O8 Tb1 O2 86.0(2) . . ?
O8 Tb1 O10 73.4(3) . . ?
O8 Tb1 O3 148.6(3) . . ?
O8 Tb1 O6 86.2(3) . . ?
O8 Tb1 O7 71.7(3) . . ?
O8 Tb1 O9 84.5(3) . . ?
O8 Tb1 O5 140.4(3) . . ?
O7 Tb1 O2 139.4(3) . . ?
O7 Tb1 O3 134.2(3) . . ?
O9 Tb1 O2 140.2(3) . . ?
O9 Tb1 O10 71.4(3) . . ?
O9 Tb1 O3 88.2(3) . . ?
O9 Tb1 O6 147.0(3) . . ?
O9 Tb1 O7 72.3(3) . . ?
O9 Tb1 O5 94.6(3) . . ?
O5 Tb1 O2 116.5(2) . . ?
O5 Tb1 O10 143.5(3) . . ?
O5 Tb1 O3 70.5(2) . . ?
O5 Tb1 O6 73.2(3) . . ?
O5 Tb1 O7 70.4(3) . . ?
C42 O11 Tb2 127.4(6) . . ?
O10 C34 C35 113.8(11) . . ?
O10 C34 C33 127.7(12) . . ?
C33 C34 C35 118.4(11) . . ?
C49 O16 Tb2 136.4(7) . . ?
N2 O2 Tb1 139.5(5) . . ?
C34 O10 Tb1 130.9(8) . . ?
N3 O3 Tb1 140.2(6) . . ?
C25 N5 Tb2 116.8(6) . . ?
C25 N5 C22 116.8(8) . . ?
C22 N5 Tb2 126.2(6) . . ?
C47 O15 Tb2 136.0(7) . . ?
C44 O12 Tb2 127.6(7) . . ?
C54 O14 Tb2 132.8(8) . . ?
O3 N3 C4 119.4(7) . . ?
C7 N3 O3 126.0(8) . . ?
C7 N3 C4 114.2(8) . . ?
O2 N2 C15 118.6(7) . . ?
C14 N2 O2 128.1(8) . . ?
C14 N2 C15 113.3(8) . . ?
C22 C21 C10 123.3(8) . . ?
C23 C21 C22 115.2(8) . . ?
C23 C21 C10 121.5(8) . . ?
C29 O6 Tb1 132.5(8) . . ?
C7 N4 C1 113.3(8) . . ?
O4 N4 C7 125.3(8) . . ?
O4 N4 C1 120.9(8) . . ?
O1 N1 C14 124.3(8) . . ?
O1 N1 C18 122.6(8) . . ?
C14 N1 C18 112.8(8) . . ?
C39 O8 Tb1 136.4(9) . . ?
C8 C9 C10 120.2(9) . . ?
C12 C11 C10 121.0(9) . . ?
N3 C7 N4 106.8(8) . . ?
N3 C7 C8 126.9(9) . . ?
N4 C7 C8 126.3(9) . . ?
N2 C14 N1 109.3(8) . . ?
N2 C14 C12 124.8(8) . . ?
N1 C14 C12 125.9(8) . . ?
C11 C12 C14 123.0(9) . . ?
C13 C12 C11 118.9(9) . . ?
C13 C12 C14 118.1(8) . . ?
C52 O13 Tb2 134.5(7) . . ?
C37 O7 Tb1 135.2(8) . . ?
C32 O9 Tb1 132.5(8) . . ?
C9 C8 C7 122.7(9) . . ?
C9 C8 C13 119.6(9) . . ?
C13 C8 C7 117.7(9) . . ?
N5 C25 C24 123.3(9) . . ?
C27 O5 Tb1 132.6(8) . . ?
O15 C47 C48 125.9(10) . . ?
O15 C47 C46 113.7(11) . . ?
C48 C47 C46 120.3(11) . . ?
O11 C42 C41 112.5(10) . . ?
O11 C42 C43 128.7(10) . . ?
C43 C42 C41 118.6(10) . . ?
O12 C44 C43 128.4(10) . . ?
O12 C44 C45 113.5(10) . . ?
C43 C44 C45 118.1(11) . . ?
O5 C27 C28 127.0(11) . . ?
O5 C27 C26 115.2(12) . . ?
C28 C27 C26 117.6(11) . . ?
C25 C24 C23 118.9(9) . . ?
N1 C18 C15 101.4(8) . . ?
N1 C18 C20 108.9(9) . . ?
N1 C18 C19 105.4(8) . . ?
C20 C18 C15 114.5(9) . . ?
C20 C18 C19 111.0(10) . . ?
C19 C18 C15 114.8(10) . . ?
N5 C22 C21 124.6(8) . . ?
C24 C23 C21 120.9(9) . . ?
O8 C39 C40 117.1(13) . . ?
O8 C39 C38 128.4(13) . . ?
C38 C39 C40 114.5(13) . . ?
C9 C10 C21 120.8(8) . . ?
C11 C10 C21 120.2(9) . . ?
C11 C10 C9 119.0(9) . . ?
N2 C15 C18 101.3(7) . . ?
N2 C15 C17 107.3(9) . . ?
N2 C15 C16 108.6(9) . . ?
C18 C15 C16 115.1(10) . . ?
C17 C15 C18 114.9(10) . . ?
C17 C15 C16 108.9(10) . . ?
C12 C13 C8 121.0(9) . . ?
N3 C4 C1 100.2(7) . . ?
N3 C4 C5 105.6(8) . . ?
N3 C4 C6 110.4(9) . . ?
C5 C4 C1 113.9(9) . . ?
C6 C4 C1 116.1(9) . . ?
C6 C4 C5 109.6(9) . . ?
F19 C41 F20 105.5(9) . . ?
F19 C41 C42 109.9(10) . . ?
F20 C41 C42 112.1(11) . . ?
F21 C41 F19 107.2(12) . . ?
F21 C41 F20 108.3(11) . . ?
F21 C41 C42 113.5(10) . . ?
N4 C1 C4 99.8(8) . . ?
N4 C1 C3 105.9(8) . . ?
C3 C1 C4 113.3(10) . . ?
C2 C1 N4 110.9(9) . . ?
C2 C1 C4 113.2(9) . . ?
C2 C1 C3 112.7(10) . . ?
O13 C52 C53 129.1(11) . . ?
O13 C52 C51 113.7(11) . . ?
C53 C52 C51 117.1(12) . . ?
O16 C49 C48 126.0(10) . . ?
O16 C49 C50 114.0(10) . . ?
C48 C49 C50 120.0(11) . . ?
O6 C29 C28 128.2(12) . . ?
O6 C29 C30 115.2(11) . . ?
C28 C29 C30 116.6(11) . . ?
O9 C32 C33 128.0(13) . . ?
O9 C32 C31 113.9(15) . . ?
C33 C32 C31 118.1(16) . . ?
C29 C28 C27 122.3(11) . . ?
O7 C37 C38 127.4(12) . . ?
O7 C37 C36 116.7(13) . . ?
C38 C37 C36 115.9(13) . . ?
O14 C54 C53 126.5(11) . . ?
O14 C54 C55 115.3(13) . . ?
C53 C54 C55 118.2(12) . . ?
C47 C48 C49 122.8(11) . . ?
F2 C26 C27 113.7(13) . . ?
F1 C26 C27 112.5(11) . . ?
F1 C26 F2 107.4(13) . . ?
F1 C26 F3 106.7(14) . . ?
F3 C26 C27 108.8(12) . . ?
F3 C26 F2 107.5(11) . . ?
C44 C43 C42 120.9(10) . . ?
F15 C35 C34 113.0(14) . . ?
F15 C35 F13 98.3(17) . . ?
F14 C35 C34 118.9(12) . . ?
F14 C35 F15 108.7(19) . . ?
F14 C35 F13 105.5(16) . . ?
F13 C35 C34 110.2(16) . . ?
F25 C50 C49 112.2(10) . . ?
F25 C50 F26 105.2(13) . . ?
F27 C50 F25 108.8(12) . . ?
F27 C50 C49 114.3(12) . . ?
F27 C50 F26 107.2(13) . . ?
F26 C50 C49 108.6(11) . . ?
C52 C53 C54 122.3(11) . . ?
F24 C45 C44 110.0(11) . . ?
F24 C45 F23 104.4(13) . . ?
F23 C45 C44 111.9(11) . . ?
F22 C45 C44 113.9(13) . . ?
F22 C45 F24 108.0(13) . . ?
F22 C45 F23 108.1(13) . . ?
F6 C30 C29 110.9(11) . . ?
F4 C30 F6 105.7(16) . . ?
F4 C30 C29 114.9(12) . . ?
F4 C30 F5 108.1(15) . . ?
F5 C30 F6 103.1(12) . . ?
F5 C30 C29 113.1(13) . . ?
F33 C51 C52 112.4(14) . . ?
F31 C51 C52 112.4(13) . . ?
F31 C51 F33 103.8(18) . . ?
F32 C51 C52 111.4(17) . . ?
F32 C51 F33 108.5(16) . . ?
F32 C51 F31 108.0(18) . . ?
C32 C33 C34 120.3(12) . . ?
F29 C46 C47 113.5(12) . . ?
F28 C46 C47 109.5(13) . . ?
F28 C46 F29 105.3(12) . . ?
F30 C46 C47 112.3(11) . . ?
F30 C46 F29 108.7(14) . . ?
F30 C46 F28 107.0(13) . . ?
F11 C40 C39 114.0(16) . . ?
F11 C40 F10 106.1(19) . . ?
F11 C40 F12 103.3(19) . . ?
F10 C40 C39 111.4(15) . . ?
F12 C40 C39 119.0(15) . . ?
F12 C40 F10 101.6(18) . . ?
O19 Tb3 O26 70.2(2) . . ?
O20 Tb3 O19 86.9(2) . . ?
O20 Tb3 O26 70.2(2) . . ?
O20 Tb3 O25 138.6(3) . . ?
O20 Tb3 O22 116.2(3) . . ?
O20 Tb3 O23 71.9(3) . . ?
O24 Tb3 O19 78.0(2) . . ?
O24 Tb3 O20 143.2(2) . . ?
O24 Tb3 O26 73.1(3) . . ?
O24 Tb3 O25 71.4(3) . . ?
O24 Tb3 O22 90.8(3) . . ?
O24 Tb3 O23 143.8(3) . . ?
O27 Tb3 O19 142.2(3) . . ?
O27 Tb3 O20 85.8(3) . . ?
O27 Tb3 O24 86.0(3) . . ?
O27 Tb3 O26 72.5(3) . . ?
O27 Tb3 O25 72.5(3) . . ?
O27 Tb3 O22 143.3(3) . . ?
O27 Tb3 O23 89.5(3) . . ?
O25 Tb3 O19 131.3(3) . . ?
O25 Tb3 O26 131.0(3) . . ?
O22 Tb3 O19 71.6(2) . . ?
O22 Tb3 O26 140.8(2) . . ?
O22 Tb3 O25 71.8(3) . . ?
O22 Tb3 O23 72.1(3) . . ?
O23 Tb3 O19 123.0(3) . . ?
O23 Tb3 O26 138.9(3) . . ?
O23 Tb3 O25 73.0(3) . . ?
N7 O19 Tb3 139.0(5) . . ?
N8 O20 Tb3 139.3(6) . . ?
O20 N8 C62 127.6(8) . . ?
O20 N8 C56 118.8(8) . . ?
C62 N8 C56 113.5(9) . . ?
O18 N6 C69 125.3(8) . . ?
O18 N6 C73 122.7(8) . . ?
C69 N6 C73 111.8(8) . . ?
C92 O24 Tb3 135.5(7) . . ?
O19 N7 C70 120.9(8) . . ?
O19 N7 C69 126.6(8) . . ?
C69 N7 C70 112.2(8) . . ?
C89 O26 Tb3 131.9(8) . . ?
N8 C62 C63 124.9(9) . . ?
N8 C62 N9 109.8(8) . . ?
N9 C62 C63 125.0(9) . . ?
C87 O27 Tb3 132.6(8) . . ?
C94 O25 Tb3 135.4(7) . . ?
C82 O22 Tb3 133.7(8) . . ?
C66 C65 C76 119.9(9) . . ?
C64 C65 C66 119.1(9) . . ?
C64 C65 C76 121.0(9) . . ?
C64 C63 C62 121.3(9) . . ?
C68 C63 C62 118.5(9) . . ?
C68 C63 C64 120.2(9) . . ?
C62 N9 C59 112.1(8) . . ?
O21 N9 C62 125.8(9) . . ?
O21 N9 C59 121.2(8) . . ?
C80 N10 C77 116.8(10) . . ?
C66 C67 C68 121.1(9) . . ?
C66 C67 C69 119.9(9) . . ?
C68 C67 C69 118.6(9) . . ?
N10 C77 C76 124.3(10) . . ?
C67 C66 C65 120.3(9) . . ?
C84 O23 Tb3 132.9(8) . . ?
C77 C76 C65 121.3(9) . . ?
C77 C76 C78 116.8(9) . . ?
C78 C76 C65 121.8(9) . . ?
C65 C64 C63 120.4(9) . . ?
C67 C68 C63 118.7(9) . . ?
N7 C70 C72 108.2(8) . . ?
N7 C70 C73 99.8(7) . . ?
N7 C70 C71 106.6(8) . . ?
C72 C70 C73 116.5(9) . . ?
C71 C70 C72 109.7(9) . . ?
C71 C70 C73 114.8(9) . . ?
C79 C78 C76 119.8(11) . . ?
N6 C69 C67 126.6(8) . . ?
N7 C69 N6 108.7(8) . . ?
N7 C69 C67 124.6(9) . . ?
O27 C87 C86 111.8(12) . . ?
O27 C87 C88 129.1(12) . . ?
C88 C87 C86 119.0(13) . . ?
O23 C84 C85 113.9(12) . . ?
O23 C84 C83 129.1(11) . . ?
C83 C84 C85 116.9(11) . . ?
N10 C80 C79 123.5(11) . . ?
C78 C79 C80 118.7(11) . . ?
O25 C94 C93 126.1(11) . . ?
O25 C94 C95 115.3(11) . . ?
C93 C94 C95 118.5(12) . . ?
N6 C73 C70 101.6(7) . . ?
N6 C73 C74 106.1(8) . . ?
N6 C73 C75 109.4(8) . . ?
C74 C73 C70 114.2(8) . . ?
C74 C73 C75 111.4(9) . . ?
C75 C73 C70 113.3(9) . . ?
O22 C82 C81 113.9(12) . . ?
O22 C82 C83 126.9(12) . . ?
C83 C82 C81 119.2(11) . . ?
N8 C56 C59 101.9(8) . . ?
N8 C56 C58 106.2(9) . . ?
N8 C56 C57 107.2(10) . . ?
C58 C56 C59 113.2(12) . . ?
C58 C56 C57 111.0(11) . . ?
C57 C56 C59 116.2(10) . . ?
O26 C89 C90 116.0(11) . . ?
O26 C89 C88 127.5(11) . . ?
C88 C89 C90 116.4(11) . . ?
F43 C91 C92 114.7(12) . . ?
F44 C91 F43 106.2(14) . . ?
F44 C91 C92 112.5(12) . . ?
F44 C91 F45 105.5(14) . . ?
F45 C91 F43 104.1(13) . . ?
F45 C91 C92 112.9(13) . . ?
O24 C92 C91 112.2(10) . . ?
O24 C92 C93 127.5(11) . . ?
C93 C92 C91 120.1(12) . . ?
C92 C93 C94 122.0(12) . . ?
F52 C85 C84 109.5(11) . . ?
F53 C85 F52 106.9(12) . . ?
F53 C85 C84 112.3(13) . . ?
F53 C85 F54 110.3(13) . . ?
F54 C85 F52 108.1(13) . . ?
F54 C85 C84 109.6(10) . . ?
F50 C81 C82 111.1(12) . . ?
F50 C81 F49 104.7(13) . . ?
F49 C81 C82 107.2(14) . . ?
F51 C81 F50 113.2(17) . . ?
F51 C81 C82 114.8(13) . . ?
F51 C81 F49 105.0(14) . . ?
N9 C59 C56 101.7(8) . . ?
N9 C59 C61 105.3(10) . . ?
C61 C59 C56 115.4(12) . . ?
C60 C59 N9 107.1(11) . . ?
C60 C59 C56 115.8(12) . . ?
C60 C59 C61 110.2(13) . . ?
F39 C86 C87 110.2(12) . . ?
F39 C86 F38 105.6(14) . . ?
F38 C86 C87 111.0(15) . . ?
F37 C86 F39 111.3(17) . . ?
F37 C86 C87 112.1(13) . . ?
F37 C86 F38 106.5(14) . . ?
F41 C90 C89 114.2(11) . . ?
F41 C90 F42 102.7(13) . . ?
F40 C90 F41 107.8(12) . . ?
F40 C90 C89 114.4(13) . . ?
F40 C90 F42 107.7(12) . . ?
F42 C90 C89 109.2(10) . . ?
F48 C95 C94 111.7(13) . . ?
F46 C95 C94 113.6(12) . . ?
F46 C95 F48 105.3(14) . . ?
F47 C95 C94 111.9(13) . . ?
F47 C95 F48 105.5(14) . . ?
F47 C95 F46 108.3(15) . . ?
C87 C88 C89 120.9(11) . . ?
C84 C83 C82 120.7(11) . . ?
C39 C38 C37 118.9(12) . . ?
F9 C36 C37 117.9(14) . . ?
F9 C36 F8 97.8(15) . . ?
F8 C36 C37 111.9(17) . . ?
F7 C36 C37 110.6(13) . . ?
F7 C36 F9 96.3(17) . . ?
F7 C36 F8 121.2(15) . . ?
F35 C55 C54 116.0(13) . . ?
F35 C55 F36 109.4(17) . . ?
F35 C55 F34 105.9(16) . . ?
F36 C55 C54 114.5(14) . . ?
F36 C55 F34 101.3(14) . . ?
F34 C55 C54 108.4(15) . . ?
F18 C31 C32 113(2) . . ?
F18 C31 F16 109(2) . . ?
F17 C31 C32 113(2) . . ?
F17 C31 F18 104(2) . . ?
F17 C31 F16 106(2) . . ?
F16 C31 C32 111(2) . . ?

loop_
_geom_bond_atom_site_label_1
_geom_bond_atom_site_label_2
_geom_bond_distance
_geom_bond_site_symmetry_2
_geom_bond_publ_flag
Tb2 O11 2.395(6) . ?
Tb2 O16 2.330(7) . ?
Tb2 N5 2.596(7) . ?
Tb2 O15 2.370(7) . ?
Tb2 O12 2.356(7) . ?
Tb2 O14 2.396(7) . ?
Tb2 O17 2.332(7) . ?
Tb2 O13 2.329(7) . ?
Tb1 O2 2.389(6) . ?
Tb1 O10 2.379(7) . ?
Tb1 O3 2.402(7) . ?
Tb1 O6 2.371(7) . ?
Tb1 O8 2.321(8) . ?
Tb1 O7 2.387(7) . ?
Tb1 O9 2.336(8) . ?
Tb1 O5 2.353(7) . ?
O11 C42 1.245(12) . ?
C34 O10 1.241(13) . ?
C34 C35 1.521(18) . ?
C34 C33 1.402(17) . ?
O16 C49 1.257(12) . ?
O2 N2 1.305(10) . ?
O3 N3 1.358(10) . ?
N5 C25 1.340(12) . ?
N5 C22 1.350(11) . ?
O15 C47 1.246(13) . ?
O12 C44 1.268(12) . ?
O14 C54 1.261(13) . ?
N3 C7 1.336(12) . ?
N3 C4 1.487(12) . ?
N2 C14 1.301(11) . ?
N2 C15 1.511(12) . ?
C21 C22 1.409(13) . ?
C21 C23 1.394(13) . ?
C21 C10 1.466(13) . ?
O6 C29 1.247(12) . ?
F19 C41 1.351(14) . ?
N4 C7 1.341(12) . ?
N4 O4 1.284(10) . ?
N4 C1 1.503(13) . ?
O1 N1 1.294(11) . ?
N1 C14 1.352(12) . ?
N1 C18 1.487(12) . ?
O8 C39 1.219(16) . ?
F20 C41 1.351(13) . ?
C9 C8 1.383(13) . ?
C9 C10 1.405(13) . ?
C11 C12 1.396(12) . ?
C11 C10 1.397(13) . ?
C7 C8 1.454(13) . ?
C14 C12 1.477(12) . ?
C12 C13 1.381(13) . ?
O13 C52 1.239(13) . ?
O7 C37 1.198(14) . ?
O9 C32 1.259(16) . ?
C8 C13 1.404(13) . ?
C25 C24 1.370(13) . ?
O5 C27 1.236(13) . ?
C47 C48 1.386(16) . ?
C47 C46 1.504(16) . ?
C42 C41 1.528(16) . ?
C42 C43 1.397(15) . ?
C44 C43 1.373(16) . ?
C44 C45 1.535(16) . ?
C27 C28 1.405(16) . ?
C27 C26 1.548(18) . ?
C24 C23 1.375(13) . ?
F25 C50 1.306(14) . ?
C18 C15 1.549(15) . ?
C18 C20 1.513(15) . ?
C18 C19 1.539(15) . ?
F29 C46 1.315(15) . ?
F2 C26 1.318(16) . ?
C39 C40 1.508(19) . ?
C39 C38 1.407(18) . ?
C15 C17 1.523(16) . ?
C15 C16 1.543(15) . ?
C4 C1 1.557(14) . ?
C4 C5 1.520(15) . ?
C4 C6 1.522(15) . ?
C41 F21 1.291(15) . ?
F24 C45 1.315(16) . ?
C1 C3 1.524(16) . ?
C1 C2 1.494(16) . ?
C52 C53 1.365(17) . ?
C52 C51 1.546(19) . ?
C49 C48 1.395(15) . ?
C49 C50 1.523(16) . ?
F6 C30 1.332(15) . ?
C29 C28 1.368(16) . ?
C29 C30 1.525(18) . ?
F23 C45 1.320(16) . ?
C32 C33 1.368(19) . ?
C32 C31 1.51(3) . ?
C37 C38 1.434(18) . ?
C37 C36 1.503(18) . ?
F27 C50 1.289(15) . ?
C54 C53 1.398(18) . ?
C54 C55 1.501(18) . ?
F1 C26 1.310(17) . ?
F28 C46 1.305(18) . ?
F30 C46 1.288(18) . ?
F22 C45 1.294(17) . ?
F4 C30 1.242(18) . ?
F26 C50 1.322(16) . ?
C26 F3 1.326(17) . ?
F33 C51 1.305(18) . ?
C35 F15 1.251(19) . ?
C35 F14 1.196(17) . ?
C35 F13 1.26(2) . ?
F11 C40 1.22(2) . ?
C30 F5 1.322(16) . ?
C51 F31 1.278(19) . ?
C51 F32 1.25(2) . ?
F10 C40 1.28(2) . ?
F12 C40 1.251(19) . ?
Tb3 O19 2.404(7) . ?
Tb3 O20 2.356(7) . ?
Tb3 O24 2.340(7) . ?
Tb3 O26 2.411(7) . ?
Tb3 O27 2.311(7) . ?
Tb3 O25 2.393(8) . ?
Tb3 O22 2.364(7) . ?
Tb3 O23 2.366(7) . ?
O19 N7 1.288(10) . ?
O20 N8 1.304(10) . ?
N8 C62 1.307(12) . ?
N8 C56 1.507(13) . ?
N6 O18 1.268(10) . ?
N6 C69 1.357(12) . ?
N6 C73 1.481(12) . ?
O24 C92 1.270(13) . ?
N7 C70 1.501(12) . ?
N7 C69 1.340(12) . ?
O26 C89 1.235(12) . ?
C62 C63 1.465(13) . ?
C62 N9 1.361(13) . ?
O27 C87 1.270(14) . ?
O25 C94 1.237(13) . ?
O22 C82 1.249(13) . ?
O21 N9 1.277(12) . ?
C65 C66 1.405(13) . ?
C65 C76 1.467(13) . ?
C65 C64 1.385(13) . ?
C63 C64 1.409(13) . ?
C63 C68 1.404(13) . ?
N9 C59 1.503(14) . ?
N10 C77 1.351(12) . ?
N10 C80 1.326(14) . ?
C67 C66 1.388(13) . ?
C67 C68 1.391(13) . ?
C67 C69 1.477(13) . ?
F52 C85 1.302(16) . ?
C77 C76 1.382(13) . ?
F50 C81 1.338(18) . ?
O23 C84 1.245(14) . ?
C76 C78 1.401(14) . ?
C70 C72 1.526(14) . ?
C70 C73 1.562(14) . ?
C70 C71 1.522(14) . ?
C78 C79 1.365(15) . ?
F39 C86 1.324(18) . ?
C87 C86 1.54(2) . ?
C87 C88 1.361(18) . ?
C74 C73 1.512(14) . ?
C84 C85 1.582(16) . ?
C84 C83 1.376(18) . ?
F43 C91 1.335(16) . ?
C80 C79 1.389(17) . ?
F53 C85 1.288(16) . ?
F41 C90 1.310(16) . ?
C94 C93 1.407(16) . ?
C94 C95 1.512(17) . ?
C75 C73 1.539(14) . ?
F40 C90 1.279(15) . ?
C82 C81 1.54(2) . ?
C82 C83 1.405(16) . ?
C56 C59 1.554(16) . ?
C56 C58 1.523(17) . ?
C56 C57 1.528(17) . ?
F48 C95 1.308(18) . ?
C89 C90 1.508(18) . ?
C89 C88 1.407(16) . ?
F46 C95 1.291(17) . ?
C91 C92 1.506(16) . ?
C91 F44 1.302(18) . ?
C91 F45 1.307(19) . ?
F49 C81 1.40(2) . ?
F51 C81 1.272(17) . ?
C92 C93 1.360(16) . ?
F54 C85 1.301(16) . ?
F38 C86 1.339(18) . ?
F37 C86 1.283(18) . ?
F42 C90 1.355(16) . ?
C59 C61 1.528(19) . ?
C59 C60 1.495(18) . ?
C95 F47 1.280(18) . ?
F9 C36 1.260(18) . ?
C36 F8 1.26(2) . ?
C36 F7 1.35(2) . ?
F35 C55 1.263(15) . ?
F36 C55 1.28(2) . ?
F34 C55 1.34(2) . ?
F18 C31 1.29(3) . ?
F17 C31 1.22(3) . ?
C31 F16 1.35(3) . ?

loop_
_geom_torsion_atom_site_label_1
_geom_torsion_atom_site_label_2
_geom_torsion_atom_site_label_3
_geom_torsion_atom_site_label_4
_geom_torsion
_geom_torsion_site_symmetry_1
_geom_torsion_site_symmetry_2
_geom_torsion_site_symmetry_3
_geom_torsion_site_symmetry_4
_geom_torsion_publ_flag
Tb2 O11 C42 C41 -161.8(7) . . . . ?
Tb2 O11 C42 C43 23.8(15) . . . . ?
Tb2 O16 C49 C48 9.9(18) . . . . ?
Tb2 O16 C49 C50 -171.7(8) . . . . ?
Tb2 N5 C25 C24 173.3(8) . . . . ?
Tb2 N5 C22 C21 -176.3(7) . . . . ?
Tb2 O15 C47 C48 5.3(19) . . . . ?
Tb2 O15 C47 C46 -176.4(9) . . . . ?
Tb2 O12 C44 C43 -28.8(15) . . . . ?
Tb2 O12 C44 C45 152.0(8) . . . . ?
Tb2 O14 C54 C53 12(2) . . . . ?
Tb2 O14 C54 C55 -169.3(11) . . . . ?
Tb2 O13 C52 C53 -9(2) . . . . ?
Tb2 O13 C52 C51 175.1(10) . . . . ?
Tb1 O2 N2 C14 -67.9(13) . . . . ?
Tb1 O2 N2 C15 109.3(9) . . . . ?
Tb1 O3 N3 C7 64.0(13) . . . . ?
Tb1 O3 N3 C4 -123.5(9) . . . . ?
Tb1 O6 C29 C28 -6.6(18) . . . . ?
Tb1 O6 C29 C30 171.7(8) . . . . ?
Tb1 O8 C39 C40 170.7(11) . . . . ?
Tb1 O8 C39 C38 -9(2) . . . . ?
Tb1 O7 C37 C38 10(2) . . . . ?
Tb1 O7 C37 C36 -173.0(11) . . . . ?
Tb1 O9 C32 C33 -21(3) . . . . ?
Tb1 O9 C32 C31 160.6(15) . . . . ?
Tb1 O5 C27 C28 21.1(18) . . . . ?
Tb1 O5 C27 C26 -163.5(8) . . . . ?
O11 C42 C41 F19 -75.9(12) . . . . ?
O11 C42 C41 F20 167.1(9) . . . . ?
O11 C42 C41 F21 44.0(14) . . . . ?
O11 C42 C43 C44 5.9(18) . . . . ?
O16 C49 C48 C47 -7.5(19) . . . . ?
O16 C49 C50 F25 -47.3(16) . . . . ?
O16 C49 C50 F27 -171.9(12) . . . . ?
O16 C49 C50 F26 68.5(14) . . . . ?
O2 N2 C14 N1 -179.9(8) . . . . ?
O2 N2 C14 C12 1.2(15) . . . . ?
O2 N2 C15 C18 172.1(8) . . . . ?
O2 N2 C15 C17 -67.1(11) . . . . ?
O2 N2 C15 C16 50.5(12) . . . . ?
O10 C34 C35 F15 -155(2) . . . . ?
O10 C34 C35 F14 -26(2) . . . . ?
O10 C34 C35 F13 96.2(19) . . . . ?
O10 C34 C33 C32 1(3) . . . . ?
O3 N3 C7 N4 -180.0(8) . . . . ?
O3 N3 C7 C8 1.2(15) . . . . ?
O3 N3 C4 C1 167.1(8) . . . . ?
O3 N3 C4 C5 -74.3(11) . . . . ?
O3 N3 C4 C6 44.2(12) . . . . ?
N5 C25 C24 C23 2.9(16) . . . . ?
O15 C47 C48 C49 0(2) . . . . ?
O15 C47 C46 F29 -176.6(13) . . . . ?
O15 C47 C46 F28 66.1(16) . . . . ?
O15 C47 C46 F30 -52.7(18) . . . . ?
O12 C44 C43 C42 -3.5(18) . . . . ?
O12 C44 C45 F24 69.3(14) . . . . ?
O12 C44 C45 F23 -46.2(16) . . . . ?
O12 C44 C45 F22 -169.3(12) . . . . ?
O14 C54 C53 C52 1(2) . . . . ?
O14 C54 C55 F35 156.1(17) . . . . ?
O14 C54 C55 F36 27(2) . . . . ?
O14 C54 C55 F34 -85.0(19) . . . . ?
N3 C7 C8 C9 -155.9(10) . . . . ?
N3 C7 C8 C13 22.8(15) . . . . ?
N3 C4 C1 N4 21.7(9) . . . . ?
N3 C4 C1 C3 -90.4(10) . . . . ?
N3 C4 C1 C2 139.7(9) . . . . ?
N2 C14 C12 C11 153.9(9) . . . . ?
N2 C14 C12 C13 -24.3(14) . . . . ?
O6 C29 C28 C27 -5.9(19) . . . . ?
O6 C29 C30 F6 42.4(16) . . . . ?
O6 C29 C30 F4 -77.4(18) . . . . ?
O6 C29 C30 F5 157.8(12) . . . . ?
N4 C7 C8 C9 25.4(15) . . . . ?
N4 C7 C8 C13 -155.9(9) . . . . ?
O1 N1 C14 N2 -179.7(9) . . . . ?
O1 N1 C14 C12 -0.8(15) . . . . ?
O1 N1 C18 C15 173.7(9) . . . . ?
O1 N1 C18 C20 52.7(13) . . . . ?
O1 N1 C18 C19 -66.4(12) . . . . ?
N1 C14 C12 C11 -24.8(14) . . . . ?
N1 C14 C12 C13 156.9(9) . . . . ?
N1 C18 C15 N2 12.6(10) . . . . ?
N1 C18 C15 C17 -102.8(10) . . . . ?
N1 C18 C15 C16 129.5(10) . . . . ?
O8 C39 C40 F11 -52(3) . . . . ?
O8 C39 C40 F10 68(2) . . . . ?
O8 C39 C40 F12 -174(2) . . . . ?
O8 C39 C38 C37 -5(2) . . . . ?
C9 C8 C13 C12 6.2(14) . . . . ?
C11 C12 C13 C8 -5.2(13) . . . . ?
C7 N3 C4 C1 -19.5(11) . . . . ?
C7 N3 C4 C5 99.1(10) . . . . ?
C7 N3 C4 C6 -142.4(9) . . . . ?
C7 N4 C1 C4 -20.9(11) . . . . ?
C7 N4 C1 C3 96.9(11) . . . . ?
C7 N4 C1 C2 -140.5(9) . . . . ?
C7 C8 C13 C12 -172.5(9) . . . . ?
C14 N2 C15 C18 -10.3(11) . . . . ?
C14 N2 C15 C17 110.5(10) . . . . ?
C14 N2 C15 C16 -131.9(10) . . . . ?
C14 N1 C18 C15 -12.7(11) . . . . ?
C14 N1 C18 C20 -133.7(10) . . . . ?
C14 N1 C18 C19 107.2(10) . . . . ?
C14 C12 C13 C8 173.2(8) . . . . ?
C12 C11 C10 C21 -173.3(8) . . . . ?
C12 C11 C10 C9 4.5(14) . . . . ?
O13 C52 C53 C54 -3(2) . . . . ?
O13 C52 C51 F33 -146.5(15) . . . . ?
O13 C52 C51 F31 -30(2) . . . . ?
O13 C52 C51 F32 91.5(19) . . . . ?
O7 C37 C38 C39 4(2) . . . . ?
O7 C37 C36 F9 169.6(18) . . . . ?
O7 C37 C36 F8 57(2) . . . . ?
O7 C37 C36 F7 -81.0(18) . . . . ?
O9 C32 C33 C34 -3(3) . . . . ?
O9 C32 C31 F18 -40(3) . . . . ?
O9 C32 C31 F17 78(3) . . . . ?
O9 C32 C31 F16 -162.7(19) . . . . ?
C8 C9 C10 C21 174.3(9) . . . . ?
C8 C9 C10 C11 -3.4(14) . . . . ?
O4 N4 C7 N3 -177.8(8) . . . . ?
O4 N4 C7 C8 1.1(16) . . . . ?
O4 N4 C1 C4 166.3(8) . . . . ?
O4 N4 C1 C3 -75.9(12) . . . . ?
O4 N4 C1 C2 46.7(13) . . . . ?
C25 N5 C22 C21 -0.4(14) . . . . ?
C25 C24 C23 C21 0.5(16) . . . . ?
O5 C27 C28 C29 -1.4(19) . . . . ?
O5 C27 C26 F2 156.7(12) . . . . ?
O5 C27 C26 F1 34.4(17) . . . . ?
O5 C27 C26 F3 -83.6(15) . . . . ?
C18 N1 C14 N2 6.8(11) . . . . ?
C18 N1 C14 C12 -174.3(9) . . . . ?
C22 N5 C25 C24 -3.0(15) . . . . ?
C22 C21 C23 C24 -3.5(14) . . . . ?
C22 C21 C10 C9 30.8(14) . . . . ?
C22 C21 C10 C11 -151.5(9) . . . . ?
C23 C21 C22 N5 3.5(14) . . . . ?
C23 C21 C10 C9 -148.3(10) . . . . ?
C23 C21 C10 C11 29.4(14) . . . . ?
C10 C21 C22 N5 -175.6(9) . . . . ?
C10 C21 C23 C24 175.6(9) . . . . ?
C10 C9 C8 C7 176.8(9) . . . . ?
C10 C9 C8 C13 -1.8(14) . . . . ?
C10 C11 C12 C14 -178.5(9) . . . . ?
C10 C11 C12 C13 -0.2(13) . . . . ?
C15 N2 C14 N1 2.8(11) . . . . ?
C15 N2 C14 C12 -176.1(9) . . . . ?
C4 N3 C7 N4 7.1(11) . . . . ?
C4 N3 C7 C8 -171.8(9) . . . . ?
C41 C42 C43 C44 -168.2(10) . . . . ?
C1 N4 C7 N3 9.8(11) . . . . ?
C1 N4 C7 C8 -171.3(9) . . . . ?
C28 C27 C26 F2 -27.4(18) . . . . ?
C28 C27 C26 F1 -149.7(13) . . . . ?
C28 C27 C26 F3 92.3(15) . . . . ?
C28 C29 C30 F6 -139.0(12) . . . . ?
C28 C29 C30 F4 101.2(18) . . . . ?
C28 C29 C30 F5 -23.7(17) . . . . ?
C5 C4 C1 N4 -90.6(10) . . . . ?
C5 C4 C1 C3 157.2(9) . . . . ?
C5 C4 C1 C2 27.3(13) . . . . ?
C20 C18 C15 N2 129.5(9) . . . . ?
C20 C18 C15 C17 14.2(13) . . . . ?
C20 C18 C15 C16 -113.5(12) . . . . ?
C48 C47 C46 F29 2(2) . . . . ?
C48 C47 C46 F28 -115.5(14) . . . . ?
C48 C47 C46 F30 125.7(14) . . . . ?
C48 C49 C50 F25 131.2(13) . . . . ?
C48 C49 C50 F27 6.7(18) . . . . ?
C48 C49 C50 F26 -113.0(14) . . . . ?
C6 C4 C1 N4 140.6(9) . . . . ?
C6 C4 C1 C3 28.4(13) . . . . ?
C6 C4 C1 C2 -101.5(12) . . . . ?
C26 C27 C28 C29 -176.8(11) . . . . ?
C43 C42 C41 F19 99.1(12) . . . . ?
C43 C42 C41 F20 -17.8(15) . . . . ?
C43 C42 C41 F21 -140.9(12) . . . . ?
C43 C44 C45 F24 -110.0(13) . . . . ?
C43 C44 C45 F23 134.5(13) . . . . ?
C43 C44 C45 F22 11.5(18) . . . . ?
C35 C34 O10 Tb1 -159.7(10) . . . . ?
C35 C34 C33 C32 -174.8(16) . . . . ?
C50 C49 C48 C47 174.1(11) . . . . ?
C53 C52 C51 F33 37(2) . . . . ?
C53 C52 C51 F31 153.4(16) . . . . ?
C53 C52 C51 F32 -85(2) . . . . ?
C53 C54 C55 F35 -25(3) . . . . ?
C53 C54 C55 F36 -153.9(15) . . . . ?
C53 C54 C55 F34 93.9(17) . . . . ?
C45 C44 C43 C42 175.6(10) . . . . ?
C30 C29 C28 C27 175.7(11) . . . . ?
C51 C52 C53 C54 173.0(15) . . . . ?
C33 C34 O10 Tb1 24(2) . . . . ?
C33 C34 C35 F15 21(3) . . . . ?
C33 C34 C35 F14 150.7(18) . . . . ?
C33 C34 C35 F13 -87(2) . . . . ?
C33 C32 C31 F18 142(2) . . . . ?
C33 C32 C31 F17 -100(3) . . . . ?
C33 C32 C31 F16 19(3) . . . . ?
C46 C47 C48 C49 -178.1(13) . . . . ?
C19 C18 C15 N2 -100.4(10) . . . . ?
C19 C18 C15 C17 144.3(10) . . . . ?
C19 C18 C15 C16 16.5(13) . . . . ?
C40 C39 C38 C37 175.9(14) . . . . ?
Tb3 O19 N7 C70 108.0(9) . . . . ?
Tb3 O19 N7 C69 -65.0(13) . . . . ?
Tb3 O20 N8 C62 60.5(14) . . . . ?
Tb3 O20 N8 C56 -115.6(9) . . . . ?
Tb3 O24 C92 C91 173.1(9) . . . . ?
Tb3 O24 C92 C93 -11(2) . . . . ?
Tb3 O26 C89 C90 -171.9(8) . . . . ?
Tb3 O26 C89 C88 12.4(17) . . . . ?
Tb3 O27 C87 C86 164.0(9) . . . . ?
Tb3 O27 C87 C88 -20(2) . . . . ?
Tb3 O25 C94 C93 10(2) . . . . ?
Tb3 O25 C94 C95 -173.2(10) . . . . ?
Tb3 O22 C82 C81 162.7(10) . . . . ?
Tb3 O22 C82 C83 -18.3(19) . . . . ?
Tb3 O23 C84 C85 -169.7(8) . . . . ?
Tb3 O23 C84 C83 14(2) . . . . ?
O19 N7 C70 C72 42.3(12) . . . . ?
O19 N7 C70 C73 164.5(8) . . . . ?
O19 N7 C70 C71 -75.7(10) . . . . ?
O19 N7 C69 N6 -175.7(8) . . . . ?
O19 N7 C69 C67 6.7(15) . . . . ?
O20 N8 C62 C63 -3.0(16) . . . . ?
O20 N8 C62 N9 -177.3(9) . . . . ?
O20 N8 C56 C59 -176.6(9) . . . . ?
O20 N8 C56 C58 -57.9(14) . . . . ?
O20 N8 C56 C57 60.9(12) . . . . ?
N8 C62 C63 C64 -147.9(10) . . . . ?
N8 C62 C63 C68 29.8(15) . . . . ?
N8 C62 N9 O21 -174.5(11) . . . . ?
N8 C62 N9 C59 -5.6(13) . . . . ?
N8 C56 C59 N9 -8.9(12) . . . . ?
N8 C56 C59 C61 104.5(11) . . . . ?
N8 C56 C59 C60 -124.6(12) . . . . ?
O18 N6 C69 N7 -179.7(9) . . . . ?
O18 N6 C69 C67 -2.2(15) . . . . ?
O18 N6 C73 C70 166.6(9) . . . . ?
O18 N6 C73 C74 -73.7(11) . . . . ?
O18 N6 C73 C75 46.6(13) . . . . ?
O24 C92 C93 C94 -2(2) . . . . ?
N7 C70 C73 N6 22.5(9) . . . . ?
N7 C70 C73 C74 -91.3(9) . . . . ?
N7 C70 C73 C75 139.8(8) . . . . ?
O26 C89 C90 F41 24.9(16) . . . . ?
O26 C89 C90 F40 149.7(12) . . . . ?
O26 C89 C90 F42 -89.5(13) . . . . ?
O26 C89 C88 C87 5.9(19) . . . . ?
C62 N8 C56 C59 6.7(13) . . . . ?
C62 N8 C56 C58 125.5(11) . . . . ?
C62 N8 C56 C57 -115.8(11) . . . . ?
C62 C63 C64 C65 175.5(9) . . . . ?
C62 C63 C68 C67 -174.1(9) . . . . ?
C62 N9 C59 C56 9.3(13) . . . . ?
C62 N9 C59 C61 -111.4(12) . . . . ?
C62 N9 C59 C60 131.3(12) . . . . ?
O27 C87 C86 F39 67.1(16) . . . . ?
O27 C87 C86 F38 -176.3(12) . . . . ?
O27 C87 C86 F37 -57.4(18) . . . . ?
O27 C87 C88 C89 -3(2) . . . . ?
O25 C94 C93 C92 2(2) . . . . ?
O25 C94 C95 F48 54.7(18) . . . . ?
O25 C94 C95 F46 173.6(14) . . . . ?
O25 C94 C95 F47 -63.4(19) . . . . ?
O22 C82 C81 F50 49.3(18) . . . . ?
O22 C82 C81 F49 -64.5(16) . . . . ?
O22 C82 C81 F51 179.3(15) . . . . ?
O22 C82 C83 C84 -1(2) . . . . ?
O21 N9 C59 C56 178.8(11) . . . . ?
O21 N9 C59 C61 58.0(15) . . . . ?
O21 N9 C59 C60 -59.3(16) . . . . ?
C65 C76 C78 C79 -174.1(10) . . . . ?
C63 C62 N9 O21 11.1(18) . . . . ?
C63 C62 N9 C59 -180.0(10) . . . . ?
N9 C62 C63 C64 25.6(15) . . . . ?
N9 C62 C63 C68 -156.7(10) . . . . ?
N10 C77 C76 C65 174.3(10) . . . . ?
N10 C77 C76 C78 -1.6(15) . . . . ?
N10 C80 C79 C78 -4(2) . . . . ?
C77 N10 C80 C79 4.0(18) . . . . ?
C77 C76 C78 C79 1.8(16) . . . . ?
C66 C65 C76 C77 32.5(14) . . . . ?
C66 C65 C76 C78 -151.9(10) . . . . ?
C66 C65 C64 C63 -1.0(15) . . . . ?
C66 C67 C68 C63 -2.1(15) . . . . ?
C66 C67 C69 N6 -33.0(14) . . . . ?
C66 C67 C69 N7 144.2(10) . . . . ?
O23 C84 C85 F52 50.9(16) . . . . ?
O23 C84 C85 F53 169.5(12) . . . . ?
O23 C84 C85 F54 -67.6(16) . . . . ?
O23 C84 C83 C82 3(2) . . . . ?
C76 C65 C66 C67 -176.6(9) . . . . ?
C76 C65 C64 C63 178.2(9) . . . . ?
C76 C78 C79 C80 0.7(18) . . . . ?
C64 C65 C66 C67 2.5(14) . . . . ?
C64 C65 C76 C77 -146.7(10) . . . . ?
C64 C65 C76 C78 29.0(15) . . . . ?
C64 C63 C68 C67 3.7(14) . . . . ?
C68 C63 C64 C65 -2.2(15) . . . . ?
C68 C67 C66 C65 -1.0(15) . . . . ?
C68 C67 C69 N6 153.3(10) . . . . ?
C68 C67 C69 N7 -29.4(14) . . . . ?
C70 N7 C69 N6 10.9(11) . . . . ?
C70 N7 C69 C67 -166.7(8) . . . . ?
C69 N6 C73 C70 -19.0(10) . . . . ?
C69 N6 C73 C74 100.7(9) . . . . ?
C69 N6 C73 C75 -139.1(9) . . . . ?
C69 N7 C70 C72 -143.9(9) . . . . ?
C69 N7 C70 C73 -21.6(10) . . . . ?
C69 N7 C70 C71 98.1(10) . . . . ?
C69 C67 C66 C65 -174.5(9) . . . . ?
C69 C67 C68 C63 171.4(9) . . . . ?
C72 C70 C73 N6 138.7(9) . . . . ?
C72 C70 C73 C74 24.9(12) . . . . ?
C72 C70 C73 C75 -104.0(11) . . . . ?
F43 C91 C92 O24 -174.8(14) . . . . ?
F43 C91 C92 C93 9(2) . . . . ?
C80 N10 C77 C76 -1.3(16) . . . . ?
C73 N6 C69 N7 6.1(11) . . . . ?
C73 N6 C69 C67 -176.3(9) . . . . ?
C71 C70 C73 N6 -91.0(9) . . . . ?
C71 C70 C73 C74 155.2(9) . . . . ?
C71 C70 C73 C75 26.2(12) . . . . ?
C56 N8 C62 C63 173.3(9) . . . . ?
C56 N8 C62 N9 -1.0(13) . . . . ?
C91 C92 C93 C94 173.4(13) . . . . ?
C93 C94 C95 F48 -128.5(14) . . . . ?
C93 C94 C95 F46 -10(2) . . . . ?
C93 C94 C95 F47 113.4(16) . . . . ?
C85 C84 C83 C82 -173.6(11) . . . . ?
F44 C91 C92 O24 63.7(18) . . . . ?
F44 C91 C92 C93 -112.3(16) . . . . ?
C81 C82 C83 C84 178.4(13) . . . . ?
C86 C87 C88 C89 173.4(12) . . . . ?
C90 C89 C88 C87 -169.8(11) . . . . ?
F45 C91 C92 O24 -55.7(17) . . . . ?
F45 C91 C92 C93 128.4(15) . . . . ?
C95 C94 C93 C92 -174.1(13) . . . . ?
C88 C87 C86 F39 -109.7(16) . . . . ?
C88 C87 C86 F38 6.9(19) . . . . ?
C88 C87 C86 F37 125.8(16) . . . . ?
C88 C89 C90 F41 -159.0(11) . . . . ?
C88 C89 C90 F40 -34.1(17) . . . . ?
C88 C89 C90 F42 86.7(14) . . . . ?
C58 C56 C59 N9 -122.5(11) . . . . ?
C58 C56 C59 C61 -9.1(15) . . . . ?
C58 C56 C59 C60 121.7(14) . . . . ?
C83 C84 C85 F52 -132.4(13) . . . . ?
C83 C84 C85 F53 -13.8(18) . . . . ?
C83 C84 C85 F54 109.2(15) . . . . ?
C83 C82 C81 F50 -129.8(13) . . . . ?
C83 C82 C81 F49 116.4(13) . . . . ?
C83 C82 C81 F51 0(2) . . . . ?
C38 C39 C40 F11 127(2) . . . . ?
C38 C39 C40 F10 -112.6(18) . . . . ?
C38 C39 C40 F12 5(3) . . . . ?
C38 C37 C36 F9 -13(3) . . . . ?
C38 C37 C36 F8 -125.1(17) . . . . ?
C38 C37 C36 F7 96.6(15) . . . . ?
C36 C37 C38 C39 -173.4(14) . . . . ?
C57 C56 C59 N9 107.3(11) . . . . ?
C57 C56 C59 C61 -139.3(12) . . . . ?
C57 C56 C59 C60 -8.5(17) . . . . ?
C55 C54 C53 C52 -177.7(15) . . . . ?
C31 C32 C33 C34 175.1(19) . . . . ?

loop_
_platon_squeeze_void_nr
_platon_squeeze_void_average_x
_platon_squeeze_void_average_y
_platon_squeeze_void_average_z
_platon_squeeze_void_volume
_platon_squeeze_void_count_electrons
_platon_squeeze_void_content
1 0.258 0.261 0.470 59 4 ' '
2 0.500 0.741 1.000 433 43 ' '
3 0.437 0.424 0.466 9 0 ' '
4 0.570 0.582 0.533 10 0 ' '
5 0.744 0.741 0.530 58 4 ' '
